data_7104222
loop_
_publ_author_name
'Ramos, Alberto'
'Lough, Alan J'
'Stephan, Douglas W'

_publ_section_title
;
 Activation of H2 by frustrated Lewis pairs derived from mono- and
 bis-phosphinoferrocenes and B(C6F5)3.
;
_journal_issue 9
_journal_name_full 'Chemical communications (Cambridge, England)'
_journal_page_first 1118
_journal_page_last 1120
_journal_paper_doi 10.1039/b819525k
_journal_volume 34
_journal_year 2009
_chemical_formula_moiety 'C48 H48 Fe P, C18 H B F15'
_chemical_formula_sum 'C66 H49 B F15 Fe P'
_chemical_formula_weight 1224.68
_space_group_IT_number 2
_symmetry_cell_setting triclinic
_symmetry_space_group_name_Hall '-P 1'
_symmetry_space_group_name_H-M 'P -1'
_atom_sites_solution_hydrogens geom
_atom_sites_solution_primary direct
_atom_sites_solution_secondary difmap
_audit_creation_method SHELXL-97
_cell_angle_alpha 71.3220(11)
_cell_angle_beta 84.4670(11)
_cell_angle_gamma 80.923(1)
_cell_formula_units_Z 4
_cell_length_a 11.9830(2)
_cell_length_b 21.9410(4)
_cell_length_c 22.8040(4)
_cell_measurement_reflns_used 71631
_cell_measurement_temperature 150(1)
_cell_measurement_theta_max 27.5
_cell_measurement_theta_min 2.7
_cell_volume 5601.96(17)
_computing_cell_refinement 'Denzo-SMN (Otwinowski & Minor, 1997)'
_computing_data_collection 'Collect (Nonius B.V., 1997-2002)'
_computing_data_reduction Denzo-SMN
_computing_molecular_graphics 'PLATON (Spek, 2003)'
_computing_publication_material 'SHELXTL V6.1'
_computing_structure_refinement 'SHELXTL V6.1 (Sheldrick, 2008)'
_computing_structure_solution 'SIR-92 (Altomare et al., 1994)'
_diffrn_ambient_temperature 150(1)
_diffrn_detector_area_resol_mean 9
_diffrn_measured_fraction_theta_full 0.989
_diffrn_measured_fraction_theta_max 0.989
_diffrn_measurement_device_type 'Nonius KappaCCD'
_diffrn_measurement_method '\f scans and \w scans with \k offsets'
_diffrn_radiation_monochromator graphite
_diffrn_radiation_source 'fine-focus sealed tube'
_diffrn_radiation_type MoK\a
_diffrn_radiation_wavelength 0.71073
_diffrn_reflns_av_R_equivalents 0.0602
_diffrn_reflns_av_sigmaI/netI 0.0795
_diffrn_reflns_limit_h_max 15
_diffrn_reflns_limit_h_min -15
_diffrn_reflns_limit_k_max 28
_diffrn_reflns_limit_k_min -28
_diffrn_reflns_limit_l_max 29
_diffrn_reflns_limit_l_min -29
_diffrn_reflns_number 71631
_diffrn_reflns_theta_full 27.50
_diffrn_reflns_theta_max 27.50
_diffrn_reflns_theta_min 2.62
_diffrn_standards_number 0
_exptl_absorpt_coefficient_mu 0.390
_exptl_absorpt_correction_T_max 0.942
_exptl_absorpt_correction_T_min 0.857
_exptl_absorpt_correction_type multi-scan
_exptl_absorpt_process_details
;
multi-scan from symmetry-related measurements
Sortav (Blessing 1995)
;
_exptl_crystal_colour colourless
_exptl_crystal_density_diffrn 1.452
_exptl_crystal_density_method 'not measured'
_exptl_crystal_description block
_exptl_crystal_F_000 2504
_exptl_crystal_size_max 0.24
_exptl_crystal_size_mid 0.24
_exptl_crystal_size_min 0.16
_refine_diff_density_max 0.573
_refine_diff_density_min -0.588
_refine_diff_density_rms 0.068
_refine_ls_extinction_method none
_refine_ls_goodness_of_fit_ref 1.044
_refine_ls_hydrogen_treatment mixed
_refine_ls_matrix_type full
_refine_ls_number_parameters 1663
_refine_ls_number_reflns 25496
_refine_ls_number_restraints 186
_refine_ls_restrained_S_all 1.051
_refine_ls_R_factor_all 0.1192
_refine_ls_R_factor_gt 0.0635
_refine_ls_shift/su_max 0.001
_refine_ls_shift/su_mean 0.000
_refine_ls_structure_factor_coef Fsqd
_refine_ls_weighting_details 'calc w=1/[\s^2^(Fo^2^)+(0.0746P)^2^+3.5657P] where P=(Fo^2^+2Fc^2^)/3'
_refine_ls_weighting_scheme calc
_refine_ls_wR_factor_gt 0.1482
_refine_ls_wR_factor_ref 0.1749
_reflns_number_gt 15582
_reflns_number_total 25496
_reflns_threshold_expression I>2\s(I)
_cod_data_source_file b819525k.txt
_cod_data_source_block k08177
_cod_depositor_comments
;
The following automatic conversions were performed:
'_symmetry_cell_setting' value 'Triclinic' changed to 'triclinic'
according to '/home/saulius/struct/CIF-dictionaries/cif_core.dic'
dictionary named 'cif_core.dic' version 2.4.1 from 2010-06-29.

Automatic conversion script
Id: cif_fix_enum 1527 2010-12-29 10:47:43Z saulius 
;
_cod_database_code 7104222

loop_
_symmetry_equiv_pos_as_xyz
'x, y, z'
'-x, -y, -z'

loop_
_atom_site_label
_atom_site_type_symbol
_atom_site_fract_x
_atom_site_fract_y
_atom_site_fract_z
_atom_site_U_iso_or_equiv
_atom_site_adp_type
_atom_site_occupancy
_atom_site_symmetry_multiplicity
_atom_site_calc_flag
_atom_site_refinement_flags
_atom_site_disorder_assembly
_atom_site_disorder_group
Fe1A Fe 0.35898(3) 0.20400(2) 0.426995(19) 0.02529(11) Uani 1 1 d . . .
P1A P 0.39279(7) 0.36584(4) 0.44119(4) 0.03028(19) Uani 1 1 d . . .
H1P H 0.355(3) 0.3592(18) 0.5027(17) 0.055(11) Uiso 1 1 d . . .
C1A C 0.3480(2) 0.30228(14) 0.41994(14) 0.0289(7) Uani 1 1 d . . .
C2A C 0.3598(3) 0.29368(15) 0.35933(15) 0.0327(7) Uani 1 1 d . . .
H2AA H 0.4218 0.3070 0.3272 0.039 Uiso 1 1 calc R . .
C3A C 0.2667(3) 0.26394(15) 0.35320(15) 0.0354(7) Uani 1 1 d . . .
H3AA H 0.2521 0.2525 0.3158 0.043 Uiso 1 1 calc R . .
C4A C 0.1984(3) 0.25265(15) 0.40874(17) 0.0380(8) Uani 1 1 d . . .
H4AA H 0.1271 0.2323 0.4171 0.046 Uiso 1 1 calc R . .
C5A C 0.2477(3) 0.27537(14) 0.45037(15) 0.0325(7) Uani 1 1 d . . .
H5AA H 0.2173 0.2739 0.4931 0.039 Uiso 1 1 calc R . .
C6A C 0.4786(2) 0.13372(14) 0.40500(13) 0.0260(6) Uani 1 1 d . . .
C7A C 0.3672(2) 0.11430(14) 0.41398(13) 0.0262(6) Uani 1 1 d . . .
C8A C 0.3260(2) 0.11107(14) 0.47615(13) 0.0251(6) Uani 1 1 d . . .
C9A C 0.4096(2) 0.12997(14) 0.50499(13) 0.0258(6) Uani 1 1 d . . .
C10A C 0.5065(2) 0.14203(13) 0.46174(13) 0.0251(6) Uani 1 1 d . . .
C11A C 0.3082(3) 0.44293(15) 0.39803(16) 0.0376(8) Uani 1 1 d . . .
C12A C 0.3512(3) 0.46568(17) 0.32990(16) 0.0487(9) Uani 1 1 d . . .
H12A H 0.3059 0.5066 0.3081 0.073 Uiso 1 1 calc R . .
H12B H 0.3445 0.4327 0.3104 0.073 Uiso 1 1 calc R . .
H12C H 0.4307 0.4723 0.3277 0.073 Uiso 1 1 calc R . .
C13A C 0.1852(3) 0.42884(18) 0.4032(2) 0.0512(10) Uani 1 1 d . . .
H13A H 0.1367 0.4684 0.3813 0.077 Uiso 1 1 calc R . .
H13B H 0.1595 0.4144 0.4470 0.077 Uiso 1 1 calc R . .
H13C H 0.1811 0.3948 0.3846 0.077 Uiso 1 1 calc R . .
C14A C 0.3119(3) 0.49540(16) 0.42913(18) 0.0476(9) Uani 1 1 d . . .
H14A H 0.2669 0.5359 0.4060 0.071 Uiso 1 1 calc R . .
H14B H 0.3904 0.5028 0.4293 0.071 Uiso 1 1 calc R . .
H14C H 0.2805 0.4809 0.4719 0.071 Uiso 1 1 calc R . .
C15A C 0.5468(3) 0.36500(16) 0.44056(16) 0.0378(8) Uani 1 1 d . . .
C16A C 0.6010(3) 0.35396(18) 0.38064(17) 0.0455(9) Uani 1 1 d . . .
H16A H 0.6831 0.3536 0.3799 0.068 Uiso 1 1 calc R . .
H16B H 0.5698 0.3890 0.3450 0.068 Uiso 1 1 calc R . .
H16C H 0.5851 0.3122 0.3786 0.068 Uiso 1 1 calc R . .
C17A C 0.5765(3) 0.42887(19) 0.4459(2) 0.0571(11) Uani 1 1 d . . .
H17A H 0.6589 0.4268 0.4452 0.086 Uiso 1 1 calc R . .
H17B H 0.5430 0.4351 0.4848 0.086 Uiso 1 1 calc R . .
H17C H 0.5465 0.4653 0.4109 0.086 Uiso 1 1 calc R . .
C18A C 0.5877(3) 0.30918(17) 0.49754(16) 0.0411(8) Uani 1 1 d . . .
H18A H 0.6697 0.3065 0.4995 0.062 Uiso 1 1 calc R . .
H18B H 0.5694 0.2683 0.4946 0.062 Uiso 1 1 calc R . .
H18C H 0.5500 0.3170 0.5350 0.062 Uiso 1 1 calc R . .
C21A C 0.6178(2) 0.15398(14) 0.47535(13) 0.0258(6) Uani 1 1 d . . .
C22A C 0.6871(3) 0.19126(14) 0.42948(14) 0.0285(7) Uani 1 1 d . . .
H22A H 0.6625 0.2096 0.3884 0.034 Uiso 1 1 calc R . .
C23A C 0.7918(3) 0.20196(16) 0.44313(15) 0.0350(7) Uani 1 1 d . . .
H23A H 0.8380 0.2271 0.4112 0.042 Uiso 1 1 calc R . .
C24A C 0.8286(3) 0.17654(17) 0.50229(16) 0.0390(8) Uani 1 1 d . . .
H24A H 0.8986 0.1855 0.5118 0.047 Uiso 1 1 calc R . .
C25A C 0.7631(3) 0.13782(17) 0.54802(16) 0.0381(8) Uani 1 1 d . . .
H25A H 0.7895 0.1189 0.5887 0.046 Uiso 1 1 calc R . .
C26A C 0.6591(2) 0.12643(15) 0.53491(14) 0.0310(7) Uani 1 1 d . . .
H26A H 0.6152 0.0996 0.5668 0.037 Uiso 1 1 calc R . .
C31A C 0.4011(2) 0.12846(14) 0.57088(13) 0.0265(6) Uani 1 1 d . . .
C32A C 0.3918(3) 0.07019(16) 0.61752(14) 0.0322(7) Uani 1 1 d . . .
H32A H 0.3859 0.0324 0.6068 0.039 Uiso 1 1 calc R . .
C33A C 0.3910(3) 0.06638(18) 0.67933(15) 0.0403(8) Uani 1 1 d . . .
H33A H 0.3856 0.0260 0.7107 0.048 Uiso 1 1 calc R . .
C34A C 0.3981(3) 0.1211(2) 0.69553(16) 0.0458(9) Uani 1 1 d . . .
H34A H 0.3989 0.1184 0.7379 0.055 Uiso 1 1 calc R . .
C35A C 0.4040(3) 0.17941(19) 0.65011(17) 0.0453(9) Uani 1 1 d . . .
H35A H 0.4073 0.2173 0.6612 0.054 Uiso 1 1 calc R . .
C36A C 0.4054(3) 0.18344(16) 0.58803(15) 0.0358(8) Uani 1 1 d . . .
H36A H 0.4093 0.2241 0.5570 0.043 Uiso 1 1 calc R . .
C41A C 0.2222(2) 0.08417(14) 0.50804(13) 0.0264(6) Uani 1 1 d . . .
C42A C 0.1496(2) 0.11459(15) 0.54477(14) 0.0302(7) Uani 1 1 d . . .
H42A H 0.1615 0.1557 0.5466 0.036 Uiso 1 1 calc R . .
C43A C 0.0596(3) 0.08454(17) 0.57876(15) 0.0377(8) Uani 1 1 d . . .
H43A H 0.0101 0.1054 0.6038 0.045 Uiso 1 1 calc R . .
C44A C 0.0414(3) 0.02469(17) 0.57655(16) 0.0407(8) Uani 1 1 d . . .
H44A H -0.0204 0.0046 0.5998 0.049 Uiso 1 1 calc R . .
C45A C 0.1137(3) -0.00591(16) 0.54027(16) 0.0379(8) Uani 1 1 d . . .
H45A H 0.1016 -0.0471 0.5387 0.045 Uiso 1 1 calc R . .
C46A C 0.2036(3) 0.02358(15) 0.50619(14) 0.0304(7) Uani 1 1 d . . .
H46A H 0.2530 0.0024 0.4814 0.037 Uiso 1 1 calc R . .
C51A C 0.3080(3) 0.09491(15) 0.36960(13) 0.0286(7) Uani 1 1 d . . .
C52A C 0.3670(3) 0.05002(16) 0.34187(15) 0.0374(8) Uani 1 1 d . . .
H52A H 0.4451 0.0358 0.3486 0.045 Uiso 1 1 calc R . .
C53A C 0.3119(3) 0.02600(19) 0.30443(16) 0.0465(9) Uani 1 1 d . . .
H53A H 0.3525 -0.0050 0.2865 0.056 Uiso 1 1 calc R . .
C54A C 0.1997(3) 0.04696(18) 0.29344(16) 0.0455(9) Uani 1 1 d . . .
H54A H 0.1627 0.0310 0.2675 0.055 Uiso 1 1 calc R . .
C55A C 0.1410(3) 0.09134(17) 0.32027(16) 0.0415(8) Uani 1 1 d . . .
H55A H 0.0632 0.1059 0.3127 0.050 Uiso 1 1 calc R . .
C56A C 0.1943(3) 0.11506(16) 0.35821(15) 0.0347(7) Uani 1 1 d . . .
H56A H 0.1524 0.1454 0.3766 0.042 Uiso 1 1 calc R . .
C61A C 0.5552(2) 0.13554(14) 0.34927(13) 0.0275(6) Uani 1 1 d . . .
C62A C 0.5237(3) 0.17203(17) 0.28958(14) 0.0377(8) Uani 1 1 d . . .
H62A H 0.4525 0.1987 0.2836 0.045 Uiso 1 1 calc R . .
C63A C 0.5958(3) 0.16958(18) 0.23891(16) 0.0451(9) Uani 1 1 d . . .
H63A H 0.5736 0.1943 0.1983 0.054 Uiso 1 1 calc R . .
C64A C 0.6998(3) 0.13141(18) 0.24697(17) 0.0462(9) Uani 1 1 d . . .
H64A H 0.7493 0.1305 0.2120 0.055 Uiso 1 1 calc R . .
C65A C 0.7320(3) 0.09461(17) 0.30554(16) 0.0385(8) Uani 1 1 d . . .
H65A H 0.8033 0.0680 0.3110 0.046 Uiso 1 1 calc R . .
C66A C 0.6600(3) 0.09649(15) 0.35656(15) 0.0312(7) Uani 1 1 d . . .
H66A H 0.6823 0.0709 0.3969 0.037 Uiso 1 1 calc R . .
Fe1B Fe 0.11815(3) 0.79208(2) 0.088971(19) 0.02621(11) Uani 1 1 d . . .
P1B P 0.10807(7) 0.63069(4) 0.06734(4) 0.0351(2) Uani 1 1 d . . .
H2P H 0.161(3) 0.6431(16) 0.0144(15) 0.044(9) Uiso 1 1 d . . .
C1B C 0.1328(3) 0.69300(15) 0.09715(15) 0.0313(7) Uani 1 1 d . . .
C2B C 0.0842(3) 0.70465(15) 0.15367(14) 0.0340(7) Uani 1 1 d . . .
H2BA H 0.0084 0.6945 0.1736 0.041 Uiso 1 1 calc R . .
C3B C 0.1621(3) 0.73239(16) 0.17593(16) 0.0410(8) Uani 1 1 d . . .
H3BA H 0.1511 0.7451 0.2147 0.049 Uiso 1 1 calc R . .
C4B C 0.2590(3) 0.73946(15) 0.13470(17) 0.0413(8) Uani 1 1 d . . .
H4BA H 0.3281 0.7572 0.1396 0.050 Uiso 1 1 calc R . .
C5B C 0.2404(3) 0.71689(15) 0.08516(17) 0.0374(8) Uani 1 1 d . . .
H5BA H 0.2944 0.7158 0.0491 0.045 Uiso 1 1 calc R . .
C6B C 0.0390(2) 0.87616(14) 0.10567(13) 0.0272(6) Uani 1 1 d . . .
C7B C 0.1514(2) 0.88431(14) 0.07868(13) 0.0262(6) Uani 1 1 d . . .
C8B C 0.1579(2) 0.87428(14) 0.01882(14) 0.0271(6) Uani 1 1 d . . .
C9B C 0.0495(2) 0.85942(14) 0.00965(13) 0.0253(6) Uani 1 1 d . . .
C10B C -0.0248(2) 0.86094(14) 0.06274(13) 0.0261(6) Uani 1 1 d . . .
C11B C 0.1829(3) 0.55267(17) 0.11544(19) 0.0473(9) Uani 1 1 d . . .
C12B C 0.1141(4) 0.52436(19) 0.17516(18) 0.0600(11) Uani 1 1 d . . .
H12D H 0.1552 0.4831 0.1996 0.090 Uiso 1 1 calc R . .
H12E H 0.0408 0.5169 0.1651 0.090 Uiso 1 1 calc R . .
H12F H 0.1021 0.5549 0.1992 0.090 Uiso 1 1 calc R . .
C13B C 0.2976(4) 0.5661(2) 0.1300(3) 0.104(2) Uani 1 1 d . . .
H13D H 0.3395 0.5257 0.1552 0.157 Uiso 1 1 calc R . .
H13E H 0.2850 0.5978 0.1528 0.157 Uiso 1 1 calc R . .
H13F H 0.3413 0.5835 0.0912 0.157 Uiso 1 1 calc R . .
C14B C 0.2049(4) 0.5042(2) 0.0781(2) 0.0759(15) Uani 1 1 d . . .
H14D H 0.2445 0.4630 0.1035 0.114 Uiso 1 1 calc R . .
H14E H 0.2515 0.5219 0.0405 0.114 Uiso 1 1 calc R . .
H14F H 0.1326 0.4969 0.0666 0.114 Uiso 1 1 calc R . .
C15B C -0.0400(3) 0.63056(17) 0.05212(17) 0.0434(9) Uani 1 1 d . . .
C16B C -0.1193(3) 0.6391(2) 0.1061(2) 0.0604(11) Uani 1 1 d . . .
H16D H -0.1973 0.6384 0.0972 0.091 Uiso 1 1 calc R . .
H16E H -0.1131 0.6807 0.1121 0.091 Uiso 1 1 calc R . .
H16F H -0.0984 0.6036 0.1439 0.091 Uiso 1 1 calc R . .
C17B C -0.0559(5) 0.5678(2) 0.0396(3) 0.0869(17) Uani 1 1 d . . .
H17D H -0.1355 0.5692 0.0318 0.130 Uiso 1 1 calc R . .
H17E H -0.0342 0.5304 0.0758 0.130 Uiso 1 1 calc R . .
H17F H -0.0083 0.5637 0.0033 0.130 Uiso 1 1 calc R . .
C18B C -0.0662(4) 0.68702(19) -0.00718(17) 0.0549(10) Uani 1 1 d . . .
H18D H -0.1445 0.6890 -0.0176 0.082 Uiso 1 1 calc R . .
H18E H -0.0146 0.6803 -0.0413 0.082 Uiso 1 1 calc R . .
H18F H -0.0565 0.7278 -0.0006 0.082 Uiso 1 1 calc R . .
C21B C -0.1492(2) 0.86108(15) 0.06881(13) 0.0277(6) Uani 1 1 d . . .
C22B C -0.2016(3) 0.81407(17) 0.05780(16) 0.0390(8) Uani 1 1 d . . .
H22B H -0.1566 0.7783 0.0485 0.047 Uiso 1 1 calc R . .
C23B C -0.3186(3) 0.81832(18) 0.06018(17) 0.0437(9) Uani 1 1 d . . .
H23B H -0.3531 0.7859 0.0521 0.052 Uiso 1 1 calc R . .
C24B C -0.3848(3) 0.86968(17) 0.07420(16) 0.0396(8) Uani 1 1 d . . .
H24B H -0.4649 0.8724 0.0764 0.048 Uiso 1 1 calc R . .
C25B C -0.3346(3) 0.91673(17) 0.08501(16) 0.0396(8) Uani 1 1 d . . .
H25B H -0.3799 0.9525 0.0942 0.047 Uiso 1 1 calc R . .
C26B C -0.2176(3) 0.91226(16) 0.08255(15) 0.0337(7) Uani 1 1 d . . .
H26B H -0.1837 0.9450 0.0904 0.040 Uiso 1 1 calc R . .
C31B C 0.0195(3) 0.84933(14) -0.04795(13) 0.0276(6) Uani 1 1 d . . .
C32B C -0.0811(3) 0.88165(16) -0.07606(14) 0.0344(7) Uani 1 1 d . . .
H32B H -0.1309 0.9094 -0.0577 0.041 Uiso 1 1 calc R . .
C33B C -0.1088(3) 0.87341(18) -0.13082(16) 0.0448(9) Uani 1 1 d . . .
H33B H -0.1778 0.8950 -0.1494 0.054 Uiso 1 1 calc R . .
C34B C -0.0355(3) 0.83367(19) -0.15803(16) 0.0479(9) Uani 1 1 d . . .
H34B H -0.0547 0.8276 -0.1950 0.057 Uiso 1 1 calc R . .
C35B C 0.0655(3) 0.80283(17) -0.13157(15) 0.0400(8) Uani 1 1 d . . .
H35B H 0.1165 0.7766 -0.1511 0.048 Uiso 1 1 calc R . .
C36B C 0.0926(3) 0.81005(15) -0.07676(14) 0.0307(7) Uani 1 1 d . . .
H36B H 0.1616 0.7880 -0.0585 0.037 Uiso 1 1 calc R . .
C41B C 0.2538(2) 0.88522(15) -0.02770(14) 0.0288(7) Uani 1 1 d . . .
C42B C 0.2329(3) 0.92560(15) -0.08755(14) 0.0342(7) Uani 1 1 d . . .
H42B H 0.1576 0.9448 -0.0978 0.041 Uiso 1 1 calc R . .
C43B C 0.3200(3) 0.93846(18) -0.13271(17) 0.0455(9) Uani 1 1 d . . .
H43B H 0.3046 0.9663 -0.1734 0.055 Uiso 1 1 calc R . .
C44B C 0.4302(3) 0.91022(19) -0.11783(19) 0.0495(10) Uani 1 1 d . . .
H44B H 0.4900 0.9179 -0.1487 0.059 Uiso 1 1 calc R . .
C45B C 0.4525(3) 0.87119(18) -0.05847(18) 0.0446(9) Uani 1 1 d . . .
H45B H 0.5280 0.8527 -0.0481 0.053 Uiso 1 1 calc R . .
C46B C 0.3649(3) 0.85873(16) -0.01375(16) 0.0366(8) Uani 1 1 d . . .
H46B H 0.3811 0.8316 0.0271 0.044 Uiso 1 1 calc R . .
C51B C 0.2394(2) 0.90716(15) 0.10562(14) 0.0279(7) Uani 1 1 d . . .
C52B C 0.2889(3) 0.96142(15) 0.06983(15) 0.0310(7) Uani 1 1 d . . .
H52B H 0.2714 0.9810 0.0276 0.037 Uiso 1 1 calc R . .
C53B C 0.3633(3) 0.98711(16) 0.09534(16) 0.0364(8) Uani 1 1 d . . .
H53B H 0.3960 1.0244 0.0706 0.044 Uiso 1 1 calc R . .
C54B C 0.3904(3) 0.95877(17) 0.15660(16) 0.0393(8) Uani 1 1 d . . .
H54B H 0.4419 0.9763 0.1739 0.047 Uiso 1 1 calc R . .
C55B C 0.3423(3) 0.90482(17) 0.19269(16) 0.0386(8) Uani 1 1 d . . .
H55B H 0.3611 0.8850 0.2347 0.046 Uiso 1 1 calc R . .
C56B C 0.2663(3) 0.87970(16) 0.16736(15) 0.0355(7) Uani 1 1 d . . .
H56B H 0.2322 0.8432 0.1926 0.043 Uiso 1 1 calc R . .
C61B C -0.0065(2) 0.88803(16) 0.16418(14) 0.0305(7) Uani 1 1 d . . .
C62B C -0.0649(3) 0.84356(18) 0.20952(15) 0.0410(8) Uani 1 1 d . . .
H62B H -0.0715 0.8029 0.2046 0.049 Uiso 1 1 calc R . .
C63B C -0.1134(3) 0.8586(2) 0.26193(17) 0.0553(11) Uani 1 1 d . . .
H63B H -0.1524 0.8280 0.2930 0.066 Uiso 1 1 calc R . .
C64B C -0.1049(3) 0.9185(2) 0.26884(18) 0.0594(12) Uani 1 1 d . . .
H64B H -0.1393 0.9289 0.3044 0.071 Uiso 1 1 calc R . .
C65B C -0.0472(3) 0.9624(2) 0.22469(18) 0.0518(10) Uani 1 1 d . . .
H65B H -0.0415 1.0032 0.2295 0.062 Uiso 1 1 calc R . .
C66B C 0.0031(3) 0.94704(17) 0.17270(16) 0.0379(8) Uani 1 1 d . . .
H66B H 0.0446 0.9772 0.1426 0.046 Uiso 1 1 calc R . .
B1A B 0.1583(4) 0.4105(2) 0.61993(17) 0.0371(12) Uani 0.722(2) 1 d PD A 1
H1A H 0.1809 0.4176 0.5751 0.044 Uiso 0.722(2) 1 calc PR A 1
F1A F 0.1456(3) 0.44297(13) 0.73517(12) 0.0509(8) Uani 0.722(2) 1 d PD A 1
F2A F 0.0994(3) 0.56149(15) 0.74638(14) 0.0598(9) Uani 0.722(2) 1 d PD A 1
F3A F 0.0566(3) 0.66670(15) 0.64483(16) 0.0565(8) Uani 0.722(2) 1 d PD A 1
F4A F 0.0597(3) 0.65255(17) 0.53065(16) 0.0634(10) Uani 0.722(2) 1 d PD A 1
F5A F 0.1025(3) 0.53308(14) 0.51890(12) 0.0552(8) Uani 0.722(2) 1 d PD A 1
F6A F 0.1663(2) 0.30717(15) 0.74513(13) 0.0533(8) Uani 0.722(2) 1 d PD A 1
F7A F 0.3530(3) 0.24227(16) 0.80132(13) 0.0663(10) Uani 0.722(2) 1 d PD A 1
F8A F 0.5631(3) 0.26649(15) 0.74797(17) 0.0620(9) Uani 0.722(2) 1 d PD A 1
F9A F 0.5781(3) 0.3582(3) 0.6341(2) 0.0581(12) Uani 0.722(2) 1 d PD A 1
F10A F 0.3928(3) 0.42245(12) 0.57669(13) 0.0430(7) Uani 0.722(2) 1 d PD A 1
F11A F 0.1568(3) 0.29684(16) 0.58072(15) 0.0607(9) Uani 0.722(2) 1 d PD A 1
F12A F -0.0127(3) 0.22830(16) 0.59362(18) 0.0715(11) Uani 0.722(2) 1 d PD A 1
F13A F -0.2119(3) 0.25718(15) 0.6536(2) 0.0702(11) Uani 0.722(2) 1 d PD A 1
F14A F -0.2372(2) 0.35976(16) 0.69962(17) 0.0443(7) Uani 0.722(2) 1 d PD A 1
F15A F -0.0685(2) 0.42682(13) 0.69085(15) 0.0385(7) Uani 0.722(2) 1 d PD A 1
C71A C 0.1272(3) 0.48340(13) 0.62575(17) 0.0387(13) Uani 0.722(2) 1 d PGD A 1
C72A C 0.1265(3) 0.49114(13) 0.68394(14) 0.0385(11) Uani 0.722(2) 1 d PGD A 1
C73A C 0.1036(3) 0.55285(15) 0.69038(11) 0.0443(13) Uani 0.722(2) 1 d PGD A 1
C74A C 0.0812(4) 0.60680(12) 0.63862(14) 0.0421(13) Uani 0.722(2) 1 d PGD A 1
C75A C 0.0818(4) 0.59906(14) 0.58043(12) 0.055(3) Uani 0.722(2) 1 d PGD A 1
C76A C 0.1048(3) 0.53735(17) 0.57399(13) 0.0405(12) Uani 0.722(2) 1 d PGD A 1
C81A C 0.27371(19) 0.36717(14) 0.65743(15) 0.0378(11) Uani 0.722(2) 1 d PGD A 1
C82A C 0.2634(2) 0.32137(18) 0.71546(15) 0.0401(11) Uani 0.722(2) 1 d PGD A 1
C83A C 0.3597(3) 0.28745(17) 0.74634(12) 0.0425(12) Uani 0.722(2) 1 d PGD A 1
C84A C 0.4663(3) 0.2993(2) 0.71921(16) 0.0497(16) Uani 0.722(2) 1 d PGD A 1
C85A C 0.47663(18) 0.3451(2) 0.66118(16) 0.037(4) Uani 0.722(2) 1 d PGD A 1
C86A C 0.3803(2) 0.37906(15) 0.63029(12) 0.0389(12) Uani 0.722(2) 1 d PGD A 1
C91A C 0.05049(19) 0.36583(13) 0.63334(17) 0.0345(10) Uani 0.722(2) 1 d PGD A 1
C92A C 0.0631(3) 0.31417(16) 0.60939(17) 0.0450(13) Uani 0.722(2) 1 d PGD A 1
C93A C -0.0252(4) 0.27784(16) 0.6164(2) 0.0468(13) Uani 0.722(2) 1 d PGD A 1
C94A C -0.1261(3) 0.29317(18) 0.6473(2) 0.0424(13) Uani 0.722(2) 1 d PGD A 1
C95A C -0.13871(19) 0.3448(2) 0.6713(2) 0.0414(19) Uani 0.722(2) 1 d PGD A 1
C96A C -0.0504(2) 0.38116(15) 0.66427(18) 0.0298(11) Uani 0.722(2) 1 d PGD A 1
B1$ B 0.1450(5) 0.3991(3) 0.6837(2) 0.030(3) Uiso 0.278(2) 1 d PD A 2
H1$ H 0.1188 0.3996 0.7266 0.037 Uiso 0.278(2) 1 calc PR A 2
F1$ F 0.1302(6) 0.5081(3) 0.7347(2) 0.052(2) Uiso 0.278(2) 1 d PD A 2
F2$ F 0.0969(8) 0.6333(3) 0.6698(3) 0.067(3) Uiso 0.278(2) 1 d PD A 2
F3$ F 0.0764(11) 0.6705(2) 0.5452(3) 0.069(4) Uiso 0.278(2) 1 d PD A 2
F4$ F 0.0937(6) 0.5804(3) 0.4849(2) 0.053(2) Uiso 0.278(2) 1 d PD A 2
F5$ F 0.1280(5) 0.4536(2) 0.5503(2) 0.0391(17) Uiso 0.278(2) 1 d PD A 2
F6$ F 0.2194(4) 0.2803(3) 0.7868(3) 0.0476(19) Uiso 0.278(2) 1 d PD A 2
F7$ F 0.4306(6) 0.2199(3) 0.8032(3) 0.059(2) Uiso 0.278(2) 1 d PD A 2
F8$ F 0.6038(4) 0.2636(4) 0.7213(4) 0.059(3) Uiso 0.278(2) 1 d PD A 2
F9$ F 0.5574(5) 0.3708(5) 0.6201(4) 0.043(3) Uiso 0.278(2) 1 d PD A 2
F10$ F 0.3487(5) 0.4308(3) 0.6020(3) 0.048(2) Uiso 0.278(2) 1 d PD A 2
F11$ F 0.1956(4) 0.3075(3) 0.6093(3) 0.0461(19) Uiso 0.278(2) 1 d PD A 2
F12$ F 0.0486(6) 0.2471(4) 0.5774(4) 0.059(3) Uiso 0.278(2) 1 d PD A 2
F13$ F -0.1748(5) 0.2638(4) 0.6127(4) 0.064(3) Uiso 0.278(2) 1 d PD A 2
F14$ F -0.2470(4) 0.3441(6) 0.6832(6) 0.073(4) Uiso 0.278(2) 1 d PD A 2
F15$ F -0.1031(5) 0.4087(4) 0.7127(4) 0.045(3) Uiso 0.278(2) 1 d PD A 2
C71$ C 0.1369(6) 0.47565(17) 0.6438(2) 0.033(4) Uiso 0.278(2) 1 d PGD A 2
C72$ C 0.1261(8) 0.5218(2) 0.67451(19) 0.024(3) Uiso 0.278(2) 1 d PGD A 2
C73$ C 0.1031(11) 0.5874(2) 0.6417(2) 0.055(5) Uiso 0.278(2) 1 d PGD A 2
C74$ C 0.0910(11) 0.60681(18) 0.5780(2) 0.021(4) Uiso 0.278(2) 1 d PGD A 2
C75$ C 0.1018(10) 0.5606(2) 0.5473(2) 0.052(5) Uiso 0.278(2) 1 d PGD A 2
C76$ C 0.1248(7) 0.4950(2) 0.5801(2) 0.037(3) Uiso 0.278(2) 1 d PGD A 2
C81$ C 0.2762(3) 0.3581(3) 0.6926(3) 0.027(3) Uiso 0.278(2) 1 d PGD A 2
C82$ C 0.2976(4) 0.3043(3) 0.7446(3) 0.036(4) Uiso 0.278(2) 1 d PGD A 2
C83$ C 0.4075(4) 0.2730(3) 0.7553(3) 0.031(3) Uiso 0.278(2) 1 d PGD A 2
C84$ C 0.4959(4) 0.2956(4) 0.7139(4) 0.024(3) Uiso 0.278(2) 1 d PGD A 2
C85$ C 0.4745(3) 0.3494(4) 0.6619(3) 0.041(12) Uiso 0.278(2) 1 d PGD A 2
C86$ C 0.3647(3) 0.3806(3) 0.6513(3) 0.012(2) Uiso 0.278(2) 1 d PGD A 2
C91$ C 0.0534(3) 0.3571(3) 0.6660(4) 0.030(3) Uiso 0.278(2) 1 d PGD A 2
C92$ C 0.0902(4) 0.3175(4) 0.6292(4) 0.027(3) Uiso 0.278(2) 1 d PGD A 2
C93$ C 0.0129(5) 0.2874(5) 0.6102(5) 0.046(5) Uiso 0.278(2) 1 d PGD A 2
C94$ C -0.1011(5) 0.2970(6) 0.6280(6) 0.042(5) Uiso 0.278(2) 1 d PGD A 2
C95$ C -0.1378(4) 0.3367(5) 0.6648(5) 0.025(4) Uiso 0.278(2) 1 d PGD A 2
C96$ C -0.0606(4) 0.3668(4) 0.6838(4) 0.030(4) Uiso 0.278(2) 1 d PGD A 2
B1B B 0.3612(5) 0.6097(3) -0.1864(2) 0.0495(19) Uani 0.574(2) 1 d PD B 1
H1B H 0.3974 0.6157 -0.2289 0.059 Uiso 0.574(2) 1 calc PR B 1
C71B C 0.2281(3) 0.6460(2) -0.1991(2) 0.0430(15) Uani 0.574(2) 1 d PD B 1
C72B C 0.2054(4) 0.7028(2) -0.2479(2) 0.0381(14) Uani 0.574(2) 1 d PD B 1
C73B C 0.0950(4) 0.7323(2) -0.2594(2) 0.0432(16) Uani 0.574(2) 1 d PD B 1
C74B C 0.0060(3) 0.7046(3) -0.2223(2) 0.041(2) Uani 0.574(2) 1 d PD B 1
C75B C 0.0285(3) 0.6481(4) -0.1731(4) 0.067(4) Uani 0.574(2) 1 d PD B 1
C76B C 0.1395(3) 0.6210(2) -0.1595(3) 0.0519(19) Uani 0.574(2) 1 d PD B 1
F1B F 0.2877(3) 0.72926(17) -0.28448(17) 0.0529(10) Uani 0.574(2) 1 d PD B 1
F2B F 0.0764(4) 0.78562(18) -0.30655(15) 0.0610(11) Uani 0.574(2) 1 d PD B 1
F3B F -0.1008(3) 0.73314(19) -0.2349(2) 0.0567(12) Uani 0.574(2) 1 d PD B 1
F4B F -0.0587(4) 0.6224(3) -0.1367(3) 0.077(2) Uani 0.574(2) 1 d PD B 1
F5B F 0.1521(4) 0.56912(19) -0.1102(2) 0.0896(17) Uani 0.574(2) 1 d PD B 1
C81B C 0.4351(3) 0.6483(2) -0.1550(2) 0.0458(17) Uani 0.574(2) 1 d PGD B 1
C82B C 0.3859(2) 0.6744(2) -0.10904(19) 0.0438(15) Uani 0.574(2) 1 d PGD B 1
C83B C 0.4499(4) 0.7046(2) -0.08176(18) 0.0459(16) Uani 0.574(2) 1 d PGD B 1
C84B C 0.5631(4) 0.7088(3) -0.1005(2) 0.0428(18) Uani 0.574(2) 1 d PGD B 1
C85B C 0.6123(2) 0.6828(3) -0.1464(2) 0.064(2) Uani 0.574(2) 1 d PGD B 1
C86B C 0.5483(3) 0.6525(3) -0.17373(19) 0.0498(18) Uani 0.574(2) 1 d PGD B 1
F6B F 0.2807(3) 0.67116(19) -0.08778(18) 0.0584(11) Uani 0.574(2) 1 d PD B 1
F7B F 0.4031(3) 0.72848(19) -0.03633(18) 0.0646(12) Uani 0.574(2) 1 d PD B 1
F8B F 0.6225(3) 0.7400(2) -0.0736(2) 0.0752(13) Uani 0.574(2) 1 d PD B 1
F9B F 0.7194(3) 0.6899(3) -0.1647(2) 0.1014(19) Uani 0.574(2) 1 d PD B 1
F10B F 0.6015(3) 0.6270(2) -0.21450(17) 0.0709(13) Uani 0.574(2) 1 d PD B 1
C91B C 0.3751(4) 0.53061(13) -0.1541(2) 0.0454(17) Uani 0.574(2) 1 d PGD B 1
C92B C 0.3820(5) 0.5021(2) -0.0905(2) 0.062(2) Uani 0.574(2) 1 d PGD B 1
C93B C 0.4017(6) 0.4349(3) -0.06543(15) 0.069(2) Uani 0.574(2) 1 d PGD B 1
C94B C 0.4146(6) 0.39623(14) -0.1041(3) 0.059(3) Uani 0.574(2) 1 d PGD B 1
C95B C 0.4077(5) 0.4247(2) -0.1678(2) 0.063(2) Uani 0.574(2) 1 d PGD B 1
C96B C 0.3879(5) 0.4919(2) -0.19279(14) 0.0449(17) Uani 0.574(2) 1 d PGD B 1
F11B F 0.3708(6) 0.53781(19) -0.05359(17) 0.108(2) Uani 0.574(2) 1 d PD B 1
F12B F 0.4016(6) 0.4100(2) -0.00412(19) 0.1044(19) Uani 0.574(2) 1 d PD B 1
F13B F 0.4336(4) 0.33131(17) -0.0764(2) 0.0882(16) Uani 0.574(2) 1 d PD B 1
F14B F 0.4243(6) 0.3850(2) -0.2022(2) 0.125(3) Uani 0.574(2) 1 d PD B 1
F15B F 0.3843(5) 0.5135(2) -0.25305(16) 0.0824(15) Uani 0.574(2) 1 d PD B 1
B1* B 0.3357(5) 0.5892(3) -0.1233(2) 0.036(2) Uiso 0.426(2) 1 d PD B 2
H1* H 0.3089 0.5793 -0.0788 0.043 Uiso 0.426(2) 1 calc PR B 2
C71* C 0.2229(3) 0.6340(3) -0.1614(3) 0.0305(17) Uiso 0.426(2) 1 d PGD B 2
C72* C 0.2338(3) 0.6818(3) -0.2181(3) 0.034(2) Uiso 0.426(2) 1 d PGD B 2
C73* C 0.1380(4) 0.7157(3) -0.2495(2) 0.030(2) Uiso 0.426(2) 1 d PGD B 2
C74* C 0.0312(4) 0.7018(4) -0.2241(3) 0.045(3) Uiso 0.426(2) 1 d PGD B 2
C75* C 0.0203(3) 0.6540(4) -0.1674(3) 0.026(3) Uiso 0.426(2) 1 d PGD B 2
C76* C 0.1161(3) 0.6201(3) -0.1361(2) 0.041(3) Uiso 0.426(2) 1 d PGD B 2
F1* F 0.3330(3) 0.6949(2) -0.2443(2) 0.0452(12) Uiso 0.426(2) 1 d PD B 2
F2* F 0.1490(5) 0.7628(2) -0.3019(2) 0.0548(14) Uiso 0.426(2) 1 d PD B 2
F3* F -0.0604(4) 0.7355(3) -0.2554(2) 0.054(2) Uiso 0.426(2) 1 d PD B 2
F4* F -0.0833(4) 0.6405(4) -0.1433(3) 0.060(3) Uiso 0.426(2) 1 d PD B 2
F5* F 0.0981(4) 0.5752(2) -0.0829(2) 0.0481(13) Uiso 0.426(2) 1 d PD B 2
C81* C 0.4424(3) 0.6309(2) -0.1288(2) 0.035(2) Uiso 0.426(2) 1 d PGD B 2
C82* C 0.4392(4) 0.6716(3) -0.0925(3) 0.035(2) Uiso 0.426(2) 1 d PGD B 2
C83* C 0.5295(5) 0.7055(4) -0.0960(3) 0.051(3) Uiso 0.426(2) 1 d PGD B 2
C84* C 0.6230(4) 0.6988(3) -0.1356(3) 0.038(2) Uiso 0.426(2) 1 d PGD B 2
C85* C 0.6262(4) 0.6582(3) -0.1719(3) 0.045(2) Uiso 0.426(2) 1 d PGD B 2
C86* C 0.5359(4) 0.6243(3) -0.1684(3) 0.047(3) Uiso 0.426(2) 1 d PGD B 2
F6* F 0.3559(4) 0.6788(2) -0.0526(2) 0.0573(14) Uiso 0.426(2) 1 d PD B 2
F7* F 0.5303(5) 0.7409(3) -0.0577(3) 0.0778(18) Uiso 0.426(2) 1 d PD B 2
F8* F 0.7111(4) 0.7317(3) -0.1369(3) 0.0702(16) Uiso 0.426(2) 1 d PD B 2
F9* F 0.7151(4) 0.6546(3) -0.2109(2) 0.0588(14) Uiso 0.426(2) 1 d PD B 2
F10* F 0.5428(4) 0.5907(2) -0.2067(2) 0.0479(12) Uiso 0.426(2) 1 d PD B 2
C91* C 0.3702(5) 0.51710(18) -0.1322(3) 0.047(3) Uiso 0.426(2) 1 d PGD B 2
C92* C 0.4009(6) 0.4616(3) -0.08322(18) 0.036(2) Uiso 0.426(2) 1 d PGD B 2
C93* C 0.4300(7) 0.4019(2) -0.0938(2) 0.042(3) Uiso 0.426(2) 1 d PGD B 2
C94* C 0.4283(6) 0.3979(2) -0.1533(3) 0.041(3) Uiso 0.426(2) 1 d PGD B 2
C95* C 0.3976(6) 0.4534(3) -0.20219(18) 0.039(2) Uiso 0.426(2) 1 d PGD B 2
C96* C 0.3685(6) 0.5130(2) -0.1916(2) 0.041(3) Uiso 0.426(2) 1 d PGD B 2
F11* F 0.4045(4) 0.4646(2) -0.02714(18) 0.0514(13) Uiso 0.426(2) 1 d PD B 2
F12* F 0.4599(5) 0.3502(2) -0.0458(2) 0.0706(17) Uiso 0.426(2) 1 d PD B 2
F13* F 0.4589(5) 0.3384(2) -0.1602(2) 0.0633(15) Uiso 0.426(2) 1 d PD B 2
F14* F 0.3997(4) 0.4464(2) -0.25824(19) 0.0510(13) Uiso 0.426(2) 1 d PD B 2
F15* F 0.3391(4) 0.5616(2) -0.24063(18) 0.0456(12) Uiso 0.426(2) 1 d PD B 2

loop_
_atom_site_aniso_label
_atom_site_aniso_U_11
_atom_site_aniso_U_22
_atom_site_aniso_U_33
_atom_site_aniso_U_23
_atom_site_aniso_U_13
_atom_site_aniso_U_12
Fe1A 0.0250(2) 0.0216(2) 0.0290(2) -0.00719(19) -0.00378(17) -0.00228(17)
P1A 0.0325(4) 0.0217(4) 0.0362(5) -0.0092(4) 0.0000(3) -0.0031(3)
C1A 0.0289(16) 0.0201(15) 0.0353(17) -0.0068(13) -0.0028(13) 0.0000(12)
C2A 0.0384(18) 0.0229(16) 0.0329(17) -0.0038(14) -0.0051(14) -0.0012(14)
C3A 0.0407(18) 0.0245(17) 0.0394(19) -0.0064(15) -0.0183(15) 0.0031(14)
C4A 0.0270(16) 0.0240(17) 0.060(2) -0.0085(16) -0.0102(15) 0.0009(13)
C5A 0.0297(16) 0.0232(16) 0.0424(19) -0.0096(15) 0.0012(14) 0.0003(13)
C6A 0.0303(16) 0.0214(15) 0.0244(15) -0.0047(13) -0.0041(12) -0.0012(12)
C7A 0.0296(15) 0.0188(15) 0.0291(16) -0.0053(13) -0.0062(12) -0.0017(12)
C8A 0.0260(15) 0.0193(15) 0.0290(16) -0.0063(13) -0.0043(12) -0.0008(12)
C9A 0.0249(15) 0.0246(16) 0.0296(16) -0.0109(13) -0.0022(12) -0.0026(12)
C10A 0.0273(15) 0.0171(15) 0.0295(16) -0.0056(13) -0.0058(12) 0.0003(12)
C11A 0.0367(18) 0.0243(17) 0.048(2) -0.0085(15) -0.0007(15) 0.0024(14)
C12A 0.062(2) 0.032(2) 0.044(2) -0.0044(17) -0.0007(18) 0.0033(18)
C13A 0.038(2) 0.034(2) 0.075(3) -0.010(2) -0.0098(19) 0.0039(16)
C14A 0.055(2) 0.0261(19) 0.059(2) -0.0142(18) 0.0029(19) 0.0008(16)
C15A 0.0333(18) 0.0306(18) 0.052(2) -0.0152(17) 0.0022(15) -0.0101(14)
C16A 0.0367(19) 0.039(2) 0.054(2) -0.0083(18) 0.0080(16) -0.0038(16)
C17A 0.039(2) 0.040(2) 0.099(3) -0.027(2) -0.001(2) -0.0140(17)
C18A 0.0364(18) 0.045(2) 0.047(2) -0.0222(18) -0.0045(15) -0.0018(16)
C21A 0.0251(15) 0.0234(16) 0.0303(16) -0.0113(13) -0.0008(12) -0.0011(12)
C22A 0.0334(16) 0.0218(16) 0.0308(16) -0.0094(13) -0.0005(13) -0.0029(13)
C23A 0.0300(17) 0.0372(19) 0.0385(19) -0.0115(16) 0.0042(14) -0.0105(14)
C24A 0.0259(16) 0.045(2) 0.050(2) -0.0180(18) -0.0050(15) -0.0080(15)
C25A 0.0322(17) 0.045(2) 0.0359(18) -0.0104(16) -0.0083(14) -0.0027(15)
C26A 0.0291(16) 0.0317(18) 0.0306(17) -0.0076(14) -0.0032(13) -0.0025(13)
C31A 0.0233(15) 0.0305(17) 0.0270(15) -0.0110(14) -0.0010(12) -0.0031(12)
C32A 0.0299(16) 0.0330(18) 0.0323(17) -0.0083(15) -0.0019(13) -0.0036(14)
C33A 0.0383(19) 0.050(2) 0.0302(18) -0.0109(17) 0.0002(14) -0.0046(16)
C34A 0.043(2) 0.068(3) 0.0312(19) -0.023(2) -0.0013(15) -0.0059(19)
C35A 0.053(2) 0.050(2) 0.045(2) -0.030(2) 0.0001(17) -0.0091(18)
C36A 0.0402(18) 0.0339(19) 0.0383(18) -0.0166(16) 0.0015(15) -0.0103(15)
C41A 0.0239(15) 0.0268(16) 0.0285(15) -0.0071(13) -0.0058(12) -0.0042(12)
C42A 0.0273(16) 0.0304(17) 0.0336(17) -0.0105(14) -0.0007(13) -0.0050(13)
C43A 0.0297(17) 0.045(2) 0.0343(18) -0.0067(16) -0.0010(14) -0.0041(15)
C44A 0.0305(17) 0.046(2) 0.0390(19) 0.0004(17) -0.0035(15) -0.0135(16)
C45A 0.0384(18) 0.0324(19) 0.0437(19) -0.0057(16) -0.0090(15) -0.0161(15)
C46A 0.0298(16) 0.0286(17) 0.0330(17) -0.0080(14) -0.0064(13) -0.0043(13)
C51A 0.0346(17) 0.0264(16) 0.0236(15) -0.0038(13) -0.0060(13) -0.0061(13)
C52A 0.0376(18) 0.040(2) 0.0387(18) -0.0169(16) -0.0040(15) -0.0059(15)
C53A 0.057(2) 0.051(2) 0.040(2) -0.0238(18) -0.0008(17) -0.0160(19)
C54A 0.056(2) 0.051(2) 0.0359(19) -0.0131(18) -0.0121(17) -0.0224(19)
C55A 0.0419(19) 0.040(2) 0.0392(19) 0.0001(16) -0.0146(16) -0.0134(16)
C56A 0.0364(18) 0.0310(18) 0.0352(18) -0.0042(15) -0.0079(14) -0.0087(14)
C61A 0.0318(16) 0.0258(16) 0.0275(16) -0.0101(13) -0.0015(13) -0.0080(13)
C62A 0.045(2) 0.0374(19) 0.0282(17) -0.0083(15) -0.0018(15) -0.0032(16)
C63A 0.059(2) 0.044(2) 0.0290(18) -0.0068(16) -0.0001(16) -0.0071(18)
C64A 0.057(2) 0.049(2) 0.037(2) -0.0213(18) 0.0158(17) -0.0166(19)
C65A 0.0344(18) 0.040(2) 0.046(2) -0.0212(17) 0.0051(15) -0.0064(15)
C66A 0.0325(17) 0.0294(17) 0.0329(17) -0.0116(14) -0.0025(13) -0.0031(13)
Fe1B 0.0274(2) 0.0234(2) 0.0284(2) -0.00797(19) -0.00195(17) -0.00503(18)
P1B 0.0426(5) 0.0263(4) 0.0383(5) -0.0134(4) 0.0092(4) -0.0099(4)
C1B 0.0309(16) 0.0257(17) 0.0376(18) -0.0104(14) 0.0002(13) -0.0043(13)
C2B 0.0447(19) 0.0247(17) 0.0300(17) -0.0040(14) -0.0013(14) -0.0064(14)
C3B 0.057(2) 0.0269(18) 0.0363(19) -0.0029(15) -0.0150(17) -0.0041(16)
C4B 0.0383(19) 0.0210(17) 0.062(2) -0.0047(16) -0.0235(17) -0.0009(14)
C5B 0.0312(17) 0.0218(17) 0.056(2) -0.0076(16) -0.0006(15) -0.0042(13)
C6B 0.0314(16) 0.0241(16) 0.0269(15) -0.0090(13) -0.0017(13) -0.0031(13)
C7B 0.0295(16) 0.0206(15) 0.0289(16) -0.0074(13) -0.0006(12) -0.0056(12)
C8B 0.0299(16) 0.0241(16) 0.0297(16) -0.0112(13) -0.0013(13) -0.0050(13)
C9B 0.0289(15) 0.0211(15) 0.0249(15) -0.0072(13) -0.0028(12) 0.0006(12)
C10B 0.0285(15) 0.0216(15) 0.0280(15) -0.0082(13) -0.0007(12) -0.0021(12)
C11B 0.048(2) 0.0258(18) 0.066(3) -0.0124(18) 0.0039(18) -0.0056(16)
C12B 0.088(3) 0.037(2) 0.047(2) -0.0078(19) 0.003(2) 0.001(2)
C13B 0.054(3) 0.037(3) 0.211(7) -0.018(4) -0.039(4) 0.005(2)
C14B 0.107(4) 0.036(2) 0.077(3) -0.021(2) 0.033(3) -0.003(2)
C15B 0.053(2) 0.0319(19) 0.050(2) -0.0119(17) -0.0055(17) -0.0176(17)
C16B 0.041(2) 0.064(3) 0.066(3) -0.003(2) 0.0053(19) -0.017(2)
C17B 0.122(4) 0.038(3) 0.112(4) -0.022(3) -0.052(4) -0.022(3)
C18B 0.078(3) 0.046(2) 0.044(2) -0.0169(19) -0.009(2) -0.009(2)
C21B 0.0289(16) 0.0298(17) 0.0244(15) -0.0081(13) 0.0017(12) -0.0071(13)
C22B 0.0337(18) 0.0346(19) 0.050(2) -0.0165(17) -0.0003(15) -0.0046(15)
C23B 0.0383(19) 0.044(2) 0.054(2) -0.0168(18) -0.0025(16) -0.0167(16)
C24B 0.0258(16) 0.046(2) 0.046(2) -0.0131(17) -0.0027(14) -0.0064(15)
C25B 0.0326(18) 0.044(2) 0.044(2) -0.0175(17) -0.0004(15) -0.0024(15)
C26B 0.0339(17) 0.0300(18) 0.0378(18) -0.0114(15) -0.0015(14) -0.0045(14)
C31B 0.0336(16) 0.0264(16) 0.0236(15) -0.0073(13) 0.0006(12) -0.0087(13)
C32B 0.0348(17) 0.0368(19) 0.0311(17) -0.0099(15) -0.0029(14) -0.0038(14)
C33B 0.045(2) 0.052(2) 0.0358(19) -0.0106(18) -0.0132(16) -0.0006(17)
C34B 0.065(2) 0.054(2) 0.0315(19) -0.0190(18) -0.0095(17) -0.009(2)
C35B 0.051(2) 0.041(2) 0.0331(18) -0.0183(16) 0.0024(16) -0.0112(17)
C36B 0.0309(16) 0.0313(17) 0.0314(17) -0.0112(14) -0.0003(13) -0.0061(13)
C41B 0.0312(16) 0.0275(17) 0.0324(17) -0.0142(14) 0.0044(13) -0.0111(13)
C42B 0.0427(19) 0.0307(18) 0.0325(17) -0.0120(15) 0.0047(14) -0.0134(15)
C43B 0.065(3) 0.043(2) 0.0366(19) -0.0181(17) 0.0114(18) -0.0269(19)
C44B 0.052(2) 0.052(2) 0.059(3) -0.035(2) 0.0263(19) -0.0292(19)
C45B 0.0360(19) 0.043(2) 0.064(3) -0.030(2) 0.0104(17) -0.0121(16)
C46B 0.0323(17) 0.0365(19) 0.045(2) -0.0172(16) 0.0060(15) -0.0127(15)
C51B 0.0245(15) 0.0280(17) 0.0335(17) -0.0133(14) -0.0027(12) -0.0016(13)
C52B 0.0310(16) 0.0313(18) 0.0315(17) -0.0109(14) 0.0007(13) -0.0058(14)
C53B 0.0323(17) 0.0334(19) 0.048(2) -0.0168(16) 0.0030(15) -0.0102(14)
C54B 0.0320(17) 0.044(2) 0.051(2) -0.0234(18) -0.0032(15) -0.0113(15)
C55B 0.0399(19) 0.042(2) 0.0387(19) -0.0156(17) -0.0113(15) -0.0062(16)
C56B 0.0371(18) 0.0365(19) 0.0365(18) -0.0137(16) -0.0021(14) -0.0103(15)
C61B 0.0280(16) 0.0374(18) 0.0258(16) -0.0103(14) -0.0020(13) -0.0021(14)
C62B 0.0398(19) 0.045(2) 0.0324(18) -0.0060(16) 0.0009(15) -0.0050(16)
C63B 0.037(2) 0.084(3) 0.032(2) -0.006(2) 0.0040(16) 0.000(2)
C64B 0.043(2) 0.102(4) 0.042(2) -0.041(2) -0.0015(18) 0.004(2)
C65B 0.038(2) 0.078(3) 0.058(2) -0.049(2) -0.0019(18) -0.005(2)
C66B 0.0296(17) 0.049(2) 0.0420(19) -0.0249(17) -0.0014(14) -0.0038(15)
B1A 0.040(3) 0.041(3) 0.029(3) -0.009(2) -0.002(2) -0.003(2)
F1A 0.072(2) 0.0431(17) 0.0338(15) -0.0090(14) -0.0060(14) -0.0002(15)
F2A 0.073(2) 0.059(2) 0.059(2) -0.0339(17) -0.0064(16) -0.0079(17)
F3A 0.0550(19) 0.0421(19) 0.078(2) -0.0244(18) -0.0073(17) -0.0099(16)
F4A 0.072(3) 0.047(2) 0.054(2) 0.0029(19) -0.0029(18) 0.0024(19)
F5A 0.064(2) 0.058(2) 0.0345(16) -0.0072(15) -0.0039(14) 0.0053(16)
F6A 0.0517(18) 0.063(2) 0.0400(16) -0.0063(15) 0.0059(14) -0.0166(15)
F7A 0.089(3) 0.053(2) 0.0420(18) 0.0097(15) -0.0159(17) -0.0108(19)
F8A 0.064(2) 0.054(2) 0.065(2) -0.0129(18) -0.034(2) 0.0100(17)
F9A 0.0334(17) 0.074(3) 0.066(3) -0.017(2) -0.0069(19) -0.0129(18)
F10A 0.0490(17) 0.0374(16) 0.0392(16) -0.0046(13) -0.0037(14) -0.0105(13)
F11A 0.0566(19) 0.068(2) 0.070(2) -0.0470(19) 0.0057(16) 0.0040(16)
F12A 0.082(3) 0.058(2) 0.097(3) -0.056(2) -0.019(2) 0.000(2)
F13A 0.0519(19) 0.053(2) 0.119(3) -0.038(2) -0.023(2) -0.0127(16)
F14A 0.0256(15) 0.0378(18) 0.064(2) -0.0082(17) -0.0029(13) -0.0021(12)
F15A 0.0361(15) 0.0355(16) 0.0479(17) -0.0212(15) 0.0012(14) -0.0009(13)
C71A 0.024(2) 0.039(3) 0.059(4) -0.021(3) -0.008(2) -0.003(2)
C72A 0.042(3) 0.033(3) 0.041(3) -0.010(2) -0.001(2) -0.009(2)
C73A 0.036(3) 0.048(3) 0.057(3) -0.028(3) -0.003(2) -0.006(2)
C74A 0.031(3) 0.037(3) 0.063(4) -0.016(3) -0.005(2) -0.013(3)
C75A 0.039(4) 0.035(3) 0.075(5) 0.007(3) 0.000(3) -0.007(3)
C76A 0.027(2) 0.055(4) 0.038(3) -0.012(3) -0.002(2) -0.003(2)
C81A 0.053(3) 0.031(3) 0.029(3) -0.008(2) -0.006(2) -0.003(2)
C82A 0.053(3) 0.034(3) 0.030(3) -0.004(2) 0.000(2) -0.011(2)
C83A 0.053(4) 0.035(3) 0.037(3) -0.005(2) -0.012(3) -0.006(3)
C84A 0.053(3) 0.042(3) 0.060(4) -0.025(3) -0.025(3) 0.011(3)
C85A 0.037(5) 0.036(5) 0.043(5) -0.018(3) -0.004(2) -0.010(2)
C86A 0.049(3) 0.036(3) 0.035(3) -0.020(3) 0.003(2) -0.002(2)
C91A 0.040(3) 0.032(3) 0.028(3) -0.005(2) -0.0021(19) 0.000(2)
C92A 0.048(3) 0.048(3) 0.048(3) -0.028(3) -0.011(3) 0.002(3)
C93A 0.058(4) 0.036(3) 0.054(3) -0.025(3) -0.014(3) 0.001(3)
C94A 0.045(3) 0.033(3) 0.050(4) -0.007(3) -0.016(3) -0.010(2)
C95A 0.037(3) 0.041(3) 0.044(3) -0.012(3) -0.011(2) 0.001(2)
C96A 0.033(3) 0.028(2) 0.026(3) -0.005(2) -0.0021(19) -0.003(2)
B1B 0.053(5) 0.047(5) 0.043(4) -0.015(4) 0.010(3) 0.004(4)
C71B 0.050(4) 0.044(4) 0.031(4) -0.010(3) 0.009(3) -0.005(3)
C72B 0.044(4) 0.035(3) 0.036(4) -0.011(3) -0.004(3) -0.008(3)
C73B 0.044(4) 0.040(4) 0.050(4) -0.024(3) -0.007(3) 0.005(4)
C74B 0.043(4) 0.037(4) 0.053(5) -0.025(3) -0.016(3) -0.004(3)
C75B 0.067(6) 0.056(6) 0.083(7) -0.030(5) 0.024(5) -0.022(4)
C76B 0.057(5) 0.032(4) 0.051(5) 0.009(3) 0.008(4) -0.011(3)
F1B 0.060(2) 0.040(2) 0.050(2) -0.0071(19) 0.0175(19) -0.0080(19)
F2B 0.076(3) 0.052(2) 0.038(2) 0.0006(19) 0.0053(19) 0.006(2)
F3B 0.040(2) 0.069(3) 0.063(3) -0.020(2) -0.014(2) -0.008(2)
F4B 0.048(3) 0.052(4) 0.119(5) -0.010(3) 0.026(3) -0.022(3)
F5B 0.083(3) 0.051(3) 0.091(4) 0.024(3) 0.022(3) 0.004(2)
C81B 0.053(4) 0.042(4) 0.030(4) -0.001(3) -0.005(3) 0.012(3)
C82B 0.041(4) 0.039(4) 0.039(3) 0.001(3) 0.001(3) -0.002(3)
C83B 0.061(4) 0.034(4) 0.042(4) -0.011(3) -0.003(3) -0.005(3)
C84B 0.038(4) 0.042(4) 0.049(4) -0.017(3) -0.013(3) 0.008(3)
C85B 0.046(5) 0.071(6) 0.060(5) -0.010(5) -0.005(4) 0.013(4)
C86B 0.040(4) 0.067(6) 0.036(4) -0.019(4) -0.003(3) 0.020(4)
F6B 0.049(2) 0.060(3) 0.066(3) -0.026(2) 0.0287(19) -0.0118(19)
F7B 0.076(3) 0.055(3) 0.067(3) -0.032(2) 0.017(2) -0.009(2)
F8B 0.070(3) 0.083(3) 0.081(3) -0.034(3) -0.013(2) -0.011(2)
F9B 0.036(2) 0.172(6) 0.104(4) -0.066(4) 0.010(2) 0.001(3)
F10B 0.050(2) 0.103(4) 0.056(3) -0.033(3) 0.0115(19) 0.010(2)
C91B 0.034(4) 0.035(4) 0.062(5) -0.011(4) -0.009(3) 0.005(3)
C92B 0.084(6) 0.043(4) 0.048(4) -0.007(4) 0.005(4) 0.000(4)
C93B 0.093(7) 0.034(5) 0.067(5) 0.005(5) -0.011(5) -0.011(4)
C94B 0.038(4) 0.020(4) 0.106(8) 0.004(4) -0.025(5) -0.001(3)
C95B 0.063(5) 0.050(6) 0.090(7) -0.036(6) -0.003(5) -0.020(4)
C96B 0.053(4) 0.035(4) 0.048(4) -0.007(3) -0.001(3) -0.022(3)
F11B 0.231(7) 0.046(3) 0.036(2) -0.010(2) 0.019(3) -0.006(3)
F12B 0.182(6) 0.048(3) 0.067(3) 0.009(2) -0.019(3) -0.017(3)
F13B 0.084(3) 0.036(2) 0.140(5) -0.013(3) -0.031(3) -0.010(2)
F14B 0.208(7) 0.096(5) 0.112(5) -0.073(4) 0.017(5) -0.067(5)
F15B 0.128(4) 0.079(3) 0.053(3) -0.023(2) -0.002(3) -0.047(3)

loop_
_atom_type_symbol
_atom_type_description
_atom_type_scat_dispersion_real
_atom_type_scat_dispersion_imag
_atom_type_scat_source
C C 0.0033 0.0016 'International Tables Vol C Tables 4.2.6.8 and 6.1.1.4'
H H 0.0000 0.0000 'International Tables Vol C Tables 4.2.6.8 and 6.1.1.4'
B B 0.0013 0.0007 'International Tables Vol C Tables 4.2.6.8 and 6.1.1.4'
F F 0.0171 0.0103 'International Tables Vol C Tables 4.2.6.8 and 6.1.1.4'
Fe Fe 0.3463 0.8444 'International Tables Vol C Tables 4.2.6.8 and 6.1.1.4'
P P 0.1023 0.0942 'International Tables Vol C Tables 4.2.6.8 and 6.1.1.4'

loop_
_geom_angle_atom_site_label_1
_geom_angle_atom_site_label_2
_geom_angle_atom_site_label_3
_geom_angle
_geom_angle_site_symmetry_1
_geom_angle_site_symmetry_3
_geom_angle_publ_flag
C9A Fe1A C4A 127.56(13) . . ?
C9A Fe1A C5A 110.68(12) . . ?
C4A Fe1A C5A 40.17(12) . . ?
C9A Fe1A C3A 162.94(12) . . ?
C4A Fe1A C3A 40.10(13) . . ?
C5A Fe1A C3A 67.54(13) . . ?
C9A Fe1A C8A 40.59(11) . . ?
C4A Fe1A C8A 101.75(12) . . ?
C5A Fe1A C8A 113.30(12) . . ?
C3A Fe1A C8A 123.25(12) . . ?
C9A Fe1A C7A 68.63(11) . . ?
C4A Fe1A C7A 108.36(12) . . ?
C5A Fe1A C7A 142.29(12) . . ?
C3A Fe1A C7A 101.93(12) . . ?
C8A Fe1A C7A 40.72(11) . . ?
C9A Fe1A C2A 156.64(12) . . ?
C4A Fe1A C2A 67.65(13) . . ?
C5A Fe1A C2A 68.12(13) . . ?
C3A Fe1A C2A 39.99(12) . . ?
C8A Fe1A C2A 162.62(12) . . ?
C7A Fe1A C2A 127.51(12) . . ?
C9A Fe1A C6A 68.53(11) . . ?
C4A Fe1A C6A 142.79(12) . . ?
C5A Fe1A C6A 176.85(12) . . ?
C3A Fe1A C6A 114.16(12) . . ?
C8A Fe1A C6A 68.24(11) . . ?
C7A Fe1A C6A 40.61(11) . . ?
C2A Fe1A C6A 111.30(12) . . ?
C9A Fe1A C1A 123.10(11) . . ?
C4A Fe1A C1A 67.66(12) . . ?
C5A Fe1A C1A 40.54(12) . . ?
C3A Fe1A C1A 67.46(12) . . ?
C8A Fe1A C1A 149.89(11) . . ?
C7A Fe1A C1A 167.94(12) . . ?
C2A Fe1A C1A 40.53(12) . . ?
C6A Fe1A C1A 137.09(12) . . ?
C9A Fe1A C10A 40.77(11) . . ?
C4A Fe1A C10A 168.23(13) . . ?
C5A Fe1A C10A 137.29(12) . . ?
C3A Fe1A C10A 150.39(12) . . ?
C8A Fe1A C10A 67.94(11) . . ?
C7A Fe1A C10A 67.96(11) . . ?
C2A Fe1A C10A 123.76(12) . . ?
C6A Fe1A C10A 40.21(11) . . ?
C1A Fe1A C10A 118.24(11) . . ?
H1P P1A C1A 108.0(15) . . ?
H1P P1A C15A 104.8(15) . . ?
C1A P1A C15A 115.95(14) . . ?
H1P P1A C11A 102.2(15) . . ?
C1A P1A C11A 107.26(15) . . ?
C15A P1A C11A 117.31(15) . . ?
C5A C1A C2A 106.9(3) . . ?
C5A C1A P1A 119.1(2) . . ?
C2A C1A P1A 127.0(2) . . ?
C5A C1A Fe1A 68.55(16) . . ?
C2A C1A Fe1A 69.07(17) . . ?
P1A C1A Fe1A 150.69(18) . . ?
C3A C2A C1A 107.7(3) . . ?
C3A C2A Fe1A 69.59(18) . . ?
C1A C2A Fe1A 70.39(17) . . ?
C4A C3A C2A 108.8(3) . . ?
C4A C3A Fe1A 69.68(18) . . ?
C2A C3A Fe1A 70.42(18) . . ?
C3A C4A C5A 108.4(3) . . ?
C3A C4A Fe1A 70.22(18) . . ?
C5A C4A Fe1A 70.07(17) . . ?
C4A C5A C1A 108.1(3) . . ?
C4A C5A Fe1A 69.76(17) . . ?
C1A C5A Fe1A 70.91(16) . . ?
C10A C6A C7A 108.1(2) . . ?
C10A C6A C61A 126.9(3) . . ?
C7A C6A C61A 124.5(2) . . ?
C10A C6A Fe1A 70.58(16) . . ?
C7A C6A Fe1A 69.10(16) . . ?
C61A C6A Fe1A 132.1(2) . . ?
C8A C7A C6A 107.9(2) . . ?
C8A C7A C51A 125.1(3) . . ?
C6A C7A C51A 126.8(3) . . ?
C8A C7A Fe1A 69.62(16) . . ?
C6A C7A Fe1A 70.29(16) . . ?
C51A C7A Fe1A 129.8(2) . . ?
C9A C8A C7A 108.2(2) . . ?
C9A C8A C41A 125.2(3) . . ?
C7A C8A C41A 126.1(2) . . ?
C9A C8A Fe1A 69.18(17) . . ?
C7A C8A Fe1A 69.66(16) . . ?
C41A C8A Fe1A 133.1(2) . . ?
C8A C9A C10A 108.2(2) . . ?
C8A C9A C31A 124.1(3) . . ?
C10A C9A C31A 127.3(2) . . ?
C8A C9A Fe1A 70.24(17) . . ?
C10A C9A Fe1A 71.44(17) . . ?
C31A C9A Fe1A 129.9(2) . . ?
C6A C10A C9A 107.5(2) . . ?
C6A C10A C21A 125.9(3) . . ?
C9A C10A C21A 126.2(3) . . ?
C6A C10A Fe1A 69.20(16) . . ?
C9A C10A Fe1A 67.79(16) . . ?
C21A C10A Fe1A 133.0(2) . . ?
C12A C11A C13A 110.8(3) . . ?
C12A C11A C14A 110.8(3) . . ?
C13A C11A C14A 108.0(3) . . ?
C12A C11A P1A 110.8(2) . . ?
C13A C11A P1A 106.3(2) . . ?
C14A C11A P1A 110.1(2) . . ?
C16A C15A C18A 111.4(3) . . ?
C16A C15A C17A 109.9(3) . . ?
C18A C15A C17A 108.8(3) . . ?
C16A C15A P1A 109.0(2) . . ?
C18A C15A P1A 106.0(2) . . ?
C17A C15A P1A 111.7(2) . . ?
C22A C21A C26A 117.4(3) . . ?
C22A C21A C10A 121.8(3) . . ?
C26A C21A C10A 120.8(3) . . ?
C23A C22A C21A 121.0(3) . . ?
C24A C23A C22A 120.5(3) . . ?
C23A C24A C25A 119.5(3) . . ?
C24A C25A C26A 120.5(3) . . ?
C25A C26A C21A 121.0(3) . . ?
C32A C31A C36A 118.1(3) . . ?
C32A C31A C9A 119.6(3) . . ?
C36A C31A C9A 122.2(3) . . ?
C33A C32A C31A 120.9(3) . . ?
C34A C33A C32A 120.1(3) . . ?
C35A C34A C33A 119.6(3) . . ?
C34A C35A C36A 120.4(3) . . ?
C35A C36A C31A 120.6(3) . . ?
C42A C41A C46A 119.3(3) . . ?
C42A C41A C8A 121.6(3) . . ?
C46A C41A C8A 118.8(3) . . ?
C43A C42A C41A 119.7(3) . . ?
C44A C43A C42A 120.7(3) . . ?
C43A C44A C45A 119.8(3) . . ?
C44A C45A C46A 120.0(3) . . ?
C45A C46A C41A 120.5(3) . . ?
C56A C51A C52A 118.1(3) . . ?
C56A C51A C7A 123.0(3) . . ?
C52A C51A C7A 118.7(3) . . ?
C53A C52A C51A 120.6(3) . . ?
C54A C53A C52A 120.3(3) . . ?
C53A C54A C55A 119.6(3) . . ?
C54A C55A C56A 120.7(3) . . ?
C51A C56A C55A 120.7(3) . . ?
C62A C61A C66A 118.6(3) . . ?
C62A C61A C6A 122.4(3) . . ?
C66A C61A C6A 118.9(3) . . ?
C63A C62A C61A 120.3(3) . . ?
C64A C63A C62A 120.4(3) . . ?
C65A C64A C63A 120.2(3) . . ?
C64A C65A C66A 119.8(3) . . ?
C65A C66A C61A 120.8(3) . . ?
C5B Fe1B C4B 40.50(13) . . ?
C5B Fe1B C7B 123.78(12) . . ?
C4B Fe1B C7B 99.24(12) . . ?
C5B Fe1B C3B 67.91(14) . . ?
C4B Fe1B C3B 40.30(14) . . ?
C7B Fe1B C3B 108.88(12) . . ?
C5B Fe1B C6B 160.45(12) . . ?
C4B Fe1B C6B 121.63(13) . . ?
C7B Fe1B C6B 40.80(11) . . ?
C3B Fe1B C6B 103.04(13) . . ?
C5B Fe1B C8B 107.57(12) . . ?
C4B Fe1B C8B 111.63(13) . . ?
C7B Fe1B C8B 40.85(11) . . ?
C3B Fe1B C8B 142.74(13) . . ?
C6B Fe1B C8B 68.51(11) . . ?
C5B Fe1B C9B 122.17(13) . . ?
C4B Fe1B C9B 148.74(13) . . ?
C7B Fe1B C9B 68.30(11) . . ?
C3B Fe1B C9B 169.67(13) . . ?
C6B Fe1B C9B 68.10(11) . . ?
C8B Fe1B C9B 40.46(11) . . ?
C5B Fe1B C2B 68.08(13) . . ?
C4B Fe1B C2B 67.41(14) . . ?
C7B Fe1B C2B 144.08(12) . . ?
C3B Fe1B C2B 39.56(13) . . ?
C6B Fe1B C2B 116.69(12) . . ?
C8B Fe1B C2B 174.60(11) . . ?
C9B Fe1B C2B 138.65(12) . . ?
C5B Fe1B C10B 157.48(13) . . ?
C4B Fe1B C10B 162.01(12) . . ?
C7B Fe1B C10B 68.49(11) . . ?
C3B Fe1B C10B 129.38(13) . . ?
C6B Fe1B C10B 40.64(11) . . ?
C8B Fe1B C10B 68.25(11) . . ?
C9B Fe1B C10B 40.34(11) . . ?
C2B Fe1B C10B 114.43(12) . . ?
C5B Fe1B C1B 40.52(12) . . ?
C4B Fe1B C1B 67.64(12) . . ?
C7B Fe1B C1B 164.28(12) . . ?
C3B Fe1B C1B 67.22(13) . . ?
C6B Fe1B C1B 153.65(12) . . ?
C8B Fe1B C1B 134.25(11) . . ?
C9B Fe1B C1B 118.25(12) . . ?
C2B Fe1B C1B 40.36(12) . . ?
C10B Fe1B C1B 126.28(12) . . ?
H2P P1B C1B 104.5(14) . . ?
H2P P1B C15B 105.6(15) . . ?
C1B P1B C15B 115.76(15) . . ?
H2P P1B C11B 105.4(15) . . ?
C1B P1B C11B 107.91(16) . . ?
C15B P1B C11B 116.38(16) . . ?
C5B C1B C2B 106.7(3) . . ?
C5B C1B P1B 120.1(2) . . ?
C2B C1B P1B 127.2(2) . . ?
C5B C1B Fe1B 67.58(17) . . ?
C2B C1B Fe1B 69.12(17) . . ?
P1B C1B Fe1B 149.55(19) . . ?
C3B C2B C1B 108.1(3) . . ?
C3B C2B Fe1B 69.34(19) . . ?
C1B C2B Fe1B 70.52(18) . . ?
C2B C3B C4B 109.0(3) . . ?
C2B C3B Fe1B 71.10(19) . . ?
C4B C3B Fe1B 69.63(19) . . ?
C3B C4B C5B 107.9(3) . . ?
C3B C4B Fe1B 70.07(19) . . ?
C5B C4B Fe1B 69.36(18) . . ?
C4B C5B C1B 108.2(3) . . ?
C4B C5B Fe1B 70.14(18) . . ?
C1B C5B Fe1B 71.89(18) . . ?
C7B C6B C10B 108.2(2) . . ?
C7B C6B C61B 125.6(3) . . ?
C10B C6B C61B 125.9(3) . . ?
C7B C6B Fe1B 69.27(16) . . ?
C10B C6B Fe1B 70.57(16) . . ?
C61B C6B Fe1B 130.5(2) . . ?
C6B C7B C8B 108.1(2) . . ?
C6B C7B C51B 124.7(2) . . ?
C8B C7B C51B 126.9(3) . . ?
C6B C7B Fe1B 69.92(16) . . ?
C8B C7B Fe1B 70.24(16) . . ?
C51B C7B Fe1B 131.0(2) . . ?
C9B C8B C7B 107.5(2) . . ?
C9B C8B C41B 126.1(3) . . ?
C7B C8B C41B 126.1(3) . . ?
C9B C8B Fe1B 69.85(17) . . ?
C7B C8B Fe1B 68.91(16) . . ?
C41B C8B Fe1B 132.1(2) . . ?
C8B C9B C10B 108.9(2) . . ?
C8B C9B C31B 124.2(2) . . ?
C10B C9B C31B 126.7(3) . . ?
C8B C9B Fe1B 69.69(17) . . ?
C10B C9B Fe1B 70.31(17) . . ?
C31B C9B Fe1B 129.5(2) . . ?
C9B C10B C6B 107.3(2) . . ?
C9B C10B C21B 127.7(3) . . ?
C6B C10B C21B 123.9(2) . . ?
C9B C10B Fe1B 69.36(16) . . ?
C6B C10B Fe1B 68.79(16) . . ?
C21B C10B Fe1B 136.4(2) . . ?
C12B C11B C13B 110.5(4) . . ?
C12B C11B C14B 109.8(3) . . ?
C13B C11B C14B 108.5(4) . . ?
C12B C11B P1B 111.1(3) . . ?
C13B C11B P1B 107.5(3) . . ?
C14B C11B P1B 109.4(3) . . ?
C16B C15B C18B 111.0(3) . . ?
C16B C15B C17B 109.5(4) . . ?
C18B C15B C17B 107.6(3) . . ?
C16B C15B P1B 111.0(3) . . ?
C18B C15B P1B 106.1(3) . . ?
C17B C15B P1B 111.5(3) . . ?
C26B C21B C22B 117.7(3) . . ?
C26B C21B C10B 119.1(3) . . ?
C22B C21B C10B 123.1(3) . . ?
C21B C22B C23B 121.2(3) . . ?
C24B C23B C22B 120.0(3) . . ?
C25B C24B C23B 119.7(3) . . ?
C24B C25B C26B 120.1(3) . . ?
C21B C26B C25B 121.4(3) . . ?
C36B C31B C32B 118.5(3) . . ?
C36B C31B C9B 121.3(3) . . ?
C32B C31B C9B 120.1(3) . . ?
C33B C32B C31B 120.5(3) . . ?
C34B C33B C32B 119.8(3) . . ?
C35B C34B C33B 120.3(3) . . ?
C34B C35B C36B 120.2(3) . . ?
C35B C36B C31B 120.8(3) . . ?
C46B C41B C42B 118.2(3) . . ?
C46B C41B C8B 122.9(3) . . ?
C42B C41B C8B 118.8(3) . . ?
C43B C42B C41B 121.2(3) . . ?
C42B C43B C44B 119.4(4) . . ?
C45B C44B C43B 120.0(3) . . ?
C44B C45B C46B 120.1(3) . . ?
C45B C46B C41B 121.1(3) . . ?
C56B C51B C52B 118.4(3) . . ?
C56B C51B C7B 121.9(3) . . ?
C52B C51B C7B 119.4(3) . . ?
C53B C52B C51B 120.6(3) . . ?
C54B C53B C52B 120.3(3) . . ?
C55B C54B C53B 119.8(3) . . ?
C54B C55B C56B 119.8(3) . . ?
C55B C56B C51B 121.0(3) . . ?
C66B C61B C62B 118.9(3) . . ?
C66B C61B C6B 119.1(3) . . ?
C62B C61B C6B 121.9(3) . . ?
C63B C62B C61B 120.1(4) . . ?
C62B C63B C64B 120.1(4) . . ?
C65B C64B C63B 120.3(3) . . ?
C64B C65B C66B 119.7(4) . . ?
C65B C66B C61B 120.9(3) . . ?
C71A B1A C81A 114.4(3) . . ?
C71A B1A C91A 116.4(3) . . ?
C81A B1A C91A 111.5(3) . . ?
C72A C71A C76A 120.0 . . ?
C72A C71A B1A 118.4(2) . . ?
C76A C71A B1A 121.6(2) . . ?
F1A C72A C73A 116.0(3) . . ?
F1A C72A C71A 124.0(3) . . ?
C73A C72A C71A 120.0 . . ?
F2A C73A C72A 121.1(3) . . ?
F2A C73A C74A 118.8(3) . . ?
C72A C73A C74A 120.0 . . ?
F3A C74A C73A 120.2(3) . . ?
F3A C74A C75A 119.8(3) . . ?
C73A C74A C75A 120.0 . . ?
F4A C75A C76A 121.2(3) . . ?
F4A C75A C74A 118.8(3) . . ?
C76A C75A C74A 120.0 . . ?
F5A C76A C75A 117.2(3) . . ?
F5A C76A C71A 122.8(3) . . ?
C75A C76A C71A 120.0 . . ?
C82A C81A C86A 120.0 . . ?
C82A C81A B1A 120.9(2) . . ?
C86A C81A B1A 119.1(2) . . ?
F6A C82A C81A 124.4(3) . . ?
F6A C82A C83A 115.6(3) . . ?
C81A C82A C83A 120.0 . . ?
F7A C83A C84A 118.4(3) . . ?
F7A C83A C82A 121.5(3) . . ?
C84A C83A C82A 120.0 . . ?
F8A C84A C83A 121.7(3) . . ?
F8A C84A C85A 118.3(3) . . ?
C83A C84A C85A 120.0 . . ?
F9A C85A C86A 118.5(3) . . ?
F9A C85A C84A 121.5(3) . . ?
C86A C85A C84A 120.0 . . ?
F10A C86A C85A 118.5(2) . . ?
F10A C86A C81A 121.5(2) . . ?
C85A C86A C81A 120.0 . . ?
C92A C91A C96A 120.0 . . ?
C92A C91A B1A 117.6(2) . . ?
C96A C91A B1A 122.3(2) . . ?
F11A C92A C91A 122.7(3) . . ?
F11A C92A C93A 117.3(3) . . ?
C91A C92A C93A 120.0 . . ?
F12A C93A C92A 119.9(4) . . ?
F12A C93A C94A 120.1(4) . . ?
C92A C93A C94A 120.0 . . ?
F13A C94A C95A 120.8(3) . . ?
F13A C94A C93A 119.2(3) . . ?
C95A C94A C93A 120.0 . . ?
F14A C95A C94A 119.2(3) . . ?
F14A C95A C96A 120.8(3) . . ?
C94A C95A C96A 120.0 . . ?
F15A C96A C95A 115.5(3) . . ?
F15A C96A C91A 124.5(3) . . ?
C95A C96A C91A 120.0 . . ?
C71$ B1$ C81$ 115.7(4) . . ?
C71$ B1$ C91$ 115.8(3) . . ?
C81$ B1$ C91$ 112.3(3) . . ?
C72$ C71$ C76$ 120.0 . . ?
C72$ C71$ B1$ 119.5(3) . . ?
C76$ C71$ B1$ 119.9(3) . . ?
F1$ C72$ C71$ 124.4(3) . . ?
F1$ C72$ C73$ 115.5(3) . . ?
C71$ C72$ C73$ 120.0 . . ?
F2$ C73$ C72$ 121.2(3) . . ?
F2$ C73$ C74$ 118.7(3) . . ?
C72$ C73$ C74$ 120.0 . . ?
F3$ C74$ C75$ 119.6(3) . . ?
F3$ C74$ C73$ 120.3(3) . . ?
C75$ C74$ C73$ 120.0 . . ?
F4$ C75$ C74$ 119.3(3) . . ?
F4$ C75$ C76$ 120.7(3) . . ?
C74$ C75$ C76$ 120.0 . . ?
F5$ C76$ C75$ 117.9(3) . . ?
F5$ C76$ C71$ 122.0(3) . . ?
C75$ C76$ C71$ 120.0 . . ?
C82$ C81$ C86$ 120.0 . . ?
C82$ C81$ B1$ 119.3(3) . . ?
C86$ C81$ B1$ 120.5(3) . . ?
F6$ C82$ C81$ 124.1(4) . . ?
F6$ C82$ C83$ 115.9(4) . . ?
C81$ C82$ C83$ 120.0 . . ?
F7$ C83$ C82$ 121.7(4) . . ?
F7$ C83$ C84$ 118.3(4) . . ?
C82$ C83$ C84$ 120.0 . . ?
F8$ C84$ C85$ 118.7(3) . . ?
F8$ C84$ C83$ 121.2(3) . . ?
C85$ C84$ C83$ 120.0 . . ?
F9$ C85$ C86$ 118.6(3) . . ?
F9$ C85$ C84$ 121.3(3) . . ?
C86$ C85$ C84$ 120.0 . . ?
F10$ C86$ C85$ 117.8(3) . . ?
F10$ C86$ C81$ 122.2(3) . . ?
C85$ C86$ C81$ 120.0 . . ?
C92$ C91$ C96$ 120.0 . . ?
C92$ C91$ B1$ 120.0(3) . . ?
C96$ C91$ B1$ 119.8(3) . . ?
F11$ C92$ C91$ 123.5(4) . . ?
F11$ C92$ C93$ 116.5(4) . . ?
C91$ C92$ C93$ 120.0 . . ?
F12$ C93$ C92$ 120.1(4) . . ?
F12$ C93$ C94$ 119.8(4) . . ?
C92$ C93$ C94$ 120.0 . . ?
F13$ C94$ C95$ 120.4(4) . . ?
F13$ C94$ C93$ 119.4(4) . . ?
C95$ C94$ C93$ 120.0 . . ?
F14$ C95$ C94$ 119.5(4) . . ?
F14$ C95$ C96$ 120.5(4) . . ?
C94$ C95$ C96$ 120.0 . . ?
F15$ C96$ C95$ 116.3(3) . . ?
F15$ C96$ C91$ 123.3(3) . . ?
C95$ C96$ C91$ 120.0 . . ?
C91B B1B C81B 114.7(4) . . ?
C91B B1B C71B 115.3(4) . . ?
C81B B1B C71B 112.7(4) . . ?
C76B C71B C72B 119.11(19) . . ?
C76B C71B B1B 120.3(3) . . ?
C72B C71B B1B 120.5(3) . . ?
F1B C72B C73B 118.6(4) . . ?
F1B C72B C71B 120.6(4) . . ?
C73B C72B C71B 120.72(19) . . ?
F2B C73B C72B 119.1(4) . . ?
F2B C73B C74B 121.0(4) . . ?
C72B C73B C74B 119.9(2) . . ?
F3B C74B C73B 119.1(4) . . ?
F3B C74B C75B 121.3(4) . . ?
C73B C74B C75B 119.6(2) . . ?
F4B C75B C74B 119.0(4) . . ?
F4B C75B C76B 120.7(3) . . ?
C74B C75B C76B 120.2(2) . . ?
F5B C76B C71B 124.1(4) . . ?
F5B C76B C75B 115.7(3) . . ?
C71B C76B C75B 120.0(2) . . ?
C82B C81B C86B 120.0 . . ?
C82B C81B B1B 120.7(3) . . ?
C86B C81B B1B 119.3(3) . . ?
F6B C82B C81B 123.8(3) . . ?
F6B C82B C83B 116.2(3) . . ?
C81B C82B C83B 120.0 . . ?
F7B C83B C84B 120.0(3) . . ?
F7B C83B C82B 120.0(3) . . ?
C84B C83B C82B 120.0 . . ?
F8B C84B C83B 118.4(4) . . ?
F8B C84B C85B 121.6(4) . . ?
C83B C84B C85B 120.0 . . ?
F9B C85B C86B 121.7(4) . . ?
F9B C85B C84B 118.3(4) . . ?
C86B C85B C84B 120.0 . . ?
F10B C86B C85B 116.4(3) . . ?
F10B C86B C81B 123.6(3) . . ?
C85B C86B C81B 120.0 . . ?
C92B C91B C96B 120.0 . . ?
C92B C91B B1B 121.9(4) . . ?
C96B C91B B1B 118.0(4) . . ?
F11B C92B C91B 120.7(5) . . ?
F11B C92B C93B 119.3(5) . . ?
C91B C92B C93B 120.0 . . ?
F12B C93B C94B 122.3(5) . . ?
F12B C93B C92B 117.6(5) . . ?
C94B C93B C92B 120.0 . . ?
F13B C94B C93B 116.6(5) . . ?
F13B C94B C95B 123.4(5) . . ?
C93B C94B C95B 120.0 . . ?
F14B C95B C96B 123.2(5) . . ?
F14B C95B C94B 116.8(5) . . ?
C96B C95B C94B 120.0 . . ?
F15B C96B C95B 114.9(5) . . ?
F15B C96B C91B 125.1(5) . . ?
C95B C96B C91B 120.0 . . ?
C91* B1* C81* 115.7(4) . . ?
C91* B1* C71* 115.2(4) . . ?
C81* B1* C71* 113.3(4) . . ?
C72* C71* C76* 120.0 . . ?
C72* C71* B1* 121.9(3) . . ?
C76* C71* B1* 118.0(3) . . ?
F1* C72* C73* 118.2(4) . . ?
F1* C72* C71* 121.8(4) . . ?
C73* C72* C71* 120.0 . . ?
F2* C73* C72* 119.5(4) . . ?
F2* C73* C74* 120.4(4) . . ?
C72* C73* C74* 120.0 . . ?
F3* C74* C75* 121.1(4) . . ?
F3* C74* C73* 118.9(4) . . ?
C75* C74* C73* 120.0 . . ?
F4* C75* C74* 119.8(3) . . ?
F4* C75* C76* 120.2(3) . . ?
C74* C75* C76* 120.0 . . ?
F5* C76* C75* 116.0(3) . . ?
F5* C76* C71* 124.0(3) . . ?
C75* C76* C71* 120.0 . . ?
C82* C81* C86* 120.0 . . ?
C82* C81* B1* 119.9(3) . . ?
C86* C81* B1* 120.1(3) . . ?
F6* C82* C83* 116.3(3) . . ?
F6* C82* C81* 123.6(3) . . ?
C83* C82* C81* 120.0 . . ?
F7* C83* C82* 120.0(4) . . ?
F7* C83* C84* 119.8(4) . . ?
C82* C83* C84* 120.0 . . ?
F8* C84* C85* 121.5(4) . . ?
F8* C84* C83* 118.5(4) . . ?
C85* C84* C83* 120.0 . . ?
F9* C85* C84* 118.6(4) . . ?
F9* C85* C86* 121.4(4) . . ?
C84* C85* C86* 120.0 . . ?
F10* C86* C85* 115.9(4) . . ?
F10* C86* C81* 124.0(4) . . ?
C85* C86* C81* 120.0 . . ?
C92* C91* C96* 120.0 . . ?
C92* C91* B1* 122.8(4) . . ?
C96* C91* B1* 117.2(4) . . ?
F11* C92* C93* 119.1(5) . . ?
F11* C92* C91* 120.9(5) . . ?
C93* C92* C91* 120.0 . . ?
F12* C93* C94* 121.9(5) . . ?
F12* C93* C92* 118.1(5) . . ?
C94* C93* C92* 120.0 . . ?
F13* C94* C93* 116.7(5) . . ?
F13* C94* C95* 123.3(5) . . ?
C93* C94* C95* 120.0 . . ?
F14* C95* C96* 122.9(5) . . ?
F14* C95* C94* 117.1(5) . . ?
C96* C95* C94* 120.0 . . ?
F15* C96* C95* 114.7(5) . . ?
F15* C96* C91* 125.2(5) . . ?
C95* C96* C91* 120.0 . . ?

loop_
_geom_bond_atom_site_label_1
_geom_bond_atom_site_label_2
_geom_bond_distance
_geom_bond_site_symmetry_2
_geom_bond_publ_flag
Fe1A C9A 2.054(3) . ?
Fe1A C4A 2.058(3) . ?
Fe1A C5A 2.062(3) . ?
Fe1A C3A 2.065(3) . ?
Fe1A C8A 2.068(3) . ?
Fe1A C7A 2.068(3) . ?
Fe1A C2A 2.076(3) . ?
Fe1A C6A 2.084(3) . ?
Fe1A C1A 2.094(3) . ?
Fe1A C10A 2.103(3) . ?
P1A H1P 1.40(4) . ?
P1A C1A 1.786(3) . ?
P1A C15A 1.841(3) . ?
P1A C11A 1.855(3) . ?
C1A C5A 1.440(4) . ?
C1A C2A 1.445(4) . ?
C2A C3A 1.416(4) . ?
C3A C4A 1.414(5) . ?
C4A C5A 1.415(4) . ?
C6A C10A 1.440(4) . ?
C6A C7A 1.441(4) . ?
C6A C61A 1.488(4) . ?
C7A C8A 1.439(4) . ?
C7A C51A 1.489(4) . ?
C8A C9A 1.429(4) . ?
C8A C41A 1.486(4) . ?
C9A C10A 1.449(4) . ?
C9A C31A 1.486(4) . ?
C10A C21A 1.479(4) . ?
C11A C12A 1.536(5) . ?
C11A C13A 1.540(5) . ?
C11A C14A 1.541(5) . ?
C15A C16A 1.529(5) . ?
C15A C18A 1.530(5) . ?
C15A C17A 1.543(5) . ?
C21A C22A 1.397(4) . ?
C21A C26A 1.401(4) . ?
C22A C23A 1.393(4) . ?
C23A C24A 1.371(5) . ?
C24A C25A 1.383(5) . ?
C25A C26A 1.386(4) . ?
C31A C32A 1.389(4) . ?
C31A C36A 1.392(4) . ?
C32A C33A 1.384(4) . ?
C33A C34A 1.382(5) . ?
C34A C35A 1.371(5) . ?
C35A C36A 1.388(5) . ?
C41A C42A 1.392(4) . ?
C41A C46A 1.396(4) . ?
C42A C43A 1.390(4) . ?
C43A C44A 1.382(5) . ?
C44A C45A 1.385(5) . ?
C45A C46A 1.386(4) . ?
C51A C56A 1.388(4) . ?
C51A C52A 1.401(4) . ?
C52A C53A 1.396(4) . ?
C53A C54A 1.371(5) . ?
C54A C55A 1.379(5) . ?
C55A C56A 1.388(4) . ?
C61A C62A 1.393(4) . ?
C61A C66A 1.396(4) . ?
C62A C63A 1.384(5) . ?
C63A C64A 1.380(5) . ?
C64A C65A 1.377(5) . ?
C65A C66A 1.388(4) . ?
Fe1B C5B 2.044(3) . ?
Fe1B C4B 2.054(3) . ?
Fe1B C7B 2.059(3) . ?
Fe1B C3B 2.060(3) . ?
Fe1B C6B 2.068(3) . ?
Fe1B C8B 2.077(3) . ?
Fe1B C9B 2.079(3) . ?
Fe1B C2B 2.083(3) . ?
Fe1B C10B 2.092(3) . ?
Fe1B C1B 2.102(3) . ?
P1B H2P 1.28(3) . ?
P1B C1B 1.784(3) . ?
P1B C15B 1.841(4) . ?
P1B C11B 1.855(4) . ?
C1B C5B 1.437(4) . ?
C1B C2B 1.444(4) . ?
C2B C3B 1.402(5) . ?
C3B C4B 1.417(5) . ?
C4B C5B 1.419(5) . ?
C6B C7B 1.439(4) . ?
C6B C10B 1.445(4) . ?
C6B C61B 1.477(4) . ?
C7B C8B 1.444(4) . ?
C7B C51B 1.494(4) . ?
C8B C9B 1.437(4) . ?
C8B C41B 1.481(4) . ?
C9B C10B 1.438(4) . ?
C9B C31B 1.485(4) . ?
C10B C21B 1.483(4) . ?
C11B C12B 1.525(5) . ?
C11B C13B 1.537(6) . ?
C11B C14B 1.540(5) . ?
C15B C16B 1.523(5) . ?
C15B C18B 1.533(5) . ?
C15B C17B 1.536(5) . ?
C21B C26B 1.384(4) . ?
C21B C22B 1.387(4) . ?
C22B C23B 1.387(5) . ?
C23B C24B 1.379(5) . ?
C24B C25B 1.370(5) . ?
C25B C26B 1.387(4) . ?
C31B C36B 1.398(4) . ?
C31B C32B 1.398(4) . ?
C32B C33B 1.395(4) . ?
C33B C34B 1.385(5) . ?
C34B C35B 1.381(5) . ?
C35B C36B 1.383(4) . ?
C41B C46B 1.390(4) . ?
C41B C42B 1.390(4) . ?
C42B C43B 1.390(5) . ?
C43B C44B 1.391(6) . ?
C44B C45B 1.376(6) . ?
C45B C46B 1.386(5) . ?
C51B C56B 1.390(4) . ?
C51B C52B 1.394(4) . ?
C52B C53B 1.386(4) . ?
C53B C54B 1.382(5) . ?
C54B C55B 1.382(5) . ?
C55B C56B 1.389(4) . ?
C61B C66B 1.393(4) . ?
C61B C62B 1.393(5) . ?
C62B C63B 1.390(5) . ?
C63B C64B 1.393(6) . ?
C64B C65B 1.369(6) . ?
C65B C66B 1.392(5) . ?
B1A C71A 1.630(5) . ?
B1A C81A 1.685(5) . ?
B1A C91A 1.689(5) . ?
F1A C72A 1.311(3) . ?
F2A C73A 1.345(3) . ?
F3A C74A 1.350(4) . ?
F4A C75A 1.358(4) . ?
F5A C76A 1.292(3) . ?
F6A C82A 1.318(3) . ?
F7A C83A 1.331(3) . ?
F8A C84A 1.369(3) . ?
F9A C85A 1.339(3) . ?
F10A C86A 1.299(3) . ?
F11A C92A 1.310(3) . ?
F12A C93A 1.330(3) . ?
F13A C94A 1.363(3) . ?
F14A C95A 1.336(3) . ?
F15A C96A 1.309(3) . ?
C71A C72A 1.3900 . ?
C71A C76A 1.3900 . ?
C72A C73A 1.3900 . ?
C73A C74A 1.3900 . ?
C74A C75A 1.3900 . ?
C75A C76A 1.3900 . ?
C81A C82A 1.3900 . ?
C81A C86A 1.3900 . ?
C82A C83A 1.3900 . ?
C83A C84A 1.3900 . ?
C84A C85A 1.3900 . ?
C85A C86A 1.3900 . ?
C91A C92A 1.3900 . ?
C91A C96A 1.3900 . ?
C92A C93A 1.3900 . ?
C93A C94A 1.3900 . ?
C94A C95A 1.3900 . ?
C95A C96A 1.3900 . ?
B1$ C71$ 1.628(5) . ?
B1$ C81$ 1.680(5) . ?
B1$ C91$ 1.689(5) . ?
F1$ C72$ 1.312(4) . ?
F2$ C73$ 1.346(4) . ?
F3$ C74$ 1.350(4) . ?
F4$ C75$ 1.357(4) . ?
F5$ C76$ 1.293(3) . ?
F6$ C82$ 1.318(3) . ?
F7$ C83$ 1.331(4) . ?
F8$ C84$ 1.369(4) . ?
F9$ C85$ 1.340(3) . ?
F10$ C86$ 1.300(3) . ?
F11$ C92$ 1.311(4) . ?
F12$ C93$ 1.331(3) . ?
F13$ C94$ 1.364(4) . ?
F14$ C95$ 1.335(4) . ?
F15$ C96$ 1.309(3) . ?
C71$ C72$ 1.3900 . ?
C71$ C76$ 1.3900 . ?
C72$ C73$ 1.3900 . ?
C73$ C74$ 1.3900 . ?
C74$ C75$ 1.3900 . ?
C75$ C76$ 1.3900 . ?
C81$ C82$ 1.3900 . ?
C81$ C86$ 1.3900 . ?
C82$ C83$ 1.3900 . ?
C83$ C84$ 1.3900 . ?
C84$ C85$ 1.3900 . ?
C85$ C86$ 1.3900 . ?
C91$ C92$ 1.3900 . ?
C91$ C96$ 1.3900 . ?
C92$ C93$ 1.3900 . ?
C93$ C94$ 1.3900 . ?
C94$ C95$ 1.3900 . ?
C95$ C96$ 1.3900 . ?
B1B C91B 1.641(6) . ?
B1B C81B 1.663(6) . ?
B1B C71B 1.673(6) . ?
C71B C76B 1.3878(17) . ?
C71B C72B 1.3900(17) . ?
C72B F1B 1.310(4) . ?
C72B C73B 1.3870(17) . ?
C73B F2B 1.316(4) . ?
C73B C74B 1.3874(17) . ?
C74B F3B 1.347(4) . ?
C74B C75B 1.3888(17) . ?
C75B F4B 1.347(4) . ?
C75B C76B 1.3901(18) . ?
C76B F5B 1.320(4) . ?
C81B C82B 1.3900 . ?
C81B C86B 1.3900 . ?
C82B F6B 1.311(4) . ?
C82B C83B 1.3900 . ?
C83B F7B 1.343(4) . ?
C83B C84B 1.3900 . ?
C84B F8B 1.363(4) . ?
C84B C85B 1.3900 . ?
C85B F9B 1.329(4) . ?
C85B C86B 1.3900 . ?
C86B F10B 1.301(4) . ?
C91B C92B 1.3900 . ?
C91B C96B 1.3900 . ?
C92B F11B 1.306(4) . ?
C92B C93B 1.3900 . ?
C93B F12B 1.328(5) . ?
C93B C94B 1.3900 . ?
C94B F13B 1.352(4) . ?
C94B C95B 1.3900 . ?
C95B F14B 1.331(4) . ?
C95B C96B 1.3900 . ?
C96B F15B 1.305(4) . ?
B1* C91* 1.641(6) . ?
B1* C81* 1.661(6) . ?
B1* C71* 1.675(6) . ?
C71* C72* 1.3900 . ?
C71* C76* 1.3900 . ?
C72* F1* 1.308(4) . ?
C72* C73* 1.3900 . ?
C73* F2* 1.317(4) . ?
C73* C74* 1.3900 . ?
C74* F3* 1.348(4) . ?
C74* C75* 1.3900 . ?
C75* F4* 1.346(4) . ?
C75* C76* 1.3900 . ?
C76* F5* 1.319(4) . ?
C81* C82* 1.3900 . ?
C81* C86* 1.3900 . ?
C82* F6* 1.310(4) . ?
C82* C83* 1.3900 . ?
C83* F7* 1.343(4) . ?
C83* C84* 1.3900 . ?
C84* F8* 1.363(4) . ?
C84* C85* 1.3900 . ?
C85* F9* 1.330(4) . ?
C85* C86* 1.3900 . ?
C86* F10* 1.301(4) . ?
C91* C92* 1.3900 . ?
C91* C96* 1.3900 . ?
C92* F11* 1.307(4) . ?
C92* C93* 1.3900 . ?
C93* F12* 1.329(5) . ?
C93* C94* 1.3900 . ?
C94* F13* 1.353(4) . ?
C94* C95* 1.3900 . ?
C95* F14* 1.333(4) . ?
C95* C96* 1.3900 . ?
C96* F15* 1.305(4) . ?
